data_7030859
loop_
_publ_author_name
'Bortoluzzi, Marco'
'Ciabatti, Iacopo'
'Femoni, Cristina'
'Funaioli, Tiziana'
'Hayatifar, Mohammad'
'Iapalucci, Maria Carmela'
'Longoni, Giuliano'
'Zacchini, Stefano'

_publ_section_title
;
 Homoleptic and heteroleptic Au(i) complexes containing the new
 [Co5C(CO)12](-) cluster as ligand.
;
_journal_issue 25
_journal_name_full 'Dalton transactions (Cambridge, England : 2003)'
_journal_page_first 9633
_journal_page_last 9646
_journal_paper_doi 10.1039/c4dt00854e
_journal_volume 43
_journal_year 2014
_chemical_formula_sum 'C34 H20 Au Co10 N O24'
_chemical_formula_weight 1612.78
_chemical_name_systematic
; 
 ? 
;
_space_group_IT_number 2
_symmetry_cell_setting triclinic
_symmetry_space_group_name_Hall '-P 1'
_symmetry_space_group_name_H-M 'P -1'
_atom_sites_solution_hydrogens geom
_atom_sites_solution_primary direct
_atom_sites_solution_secondary difmap
_audit_creation_method SHELXL-97
_cell_angle_alpha 93.948(3)
_cell_angle_beta 107.052(3)
_cell_angle_gamma 105.985(3)
_cell_formula_units_Z 2
_cell_length_a 11.377(3)
_cell_length_b 14.015(4)
_cell_length_c 16.820(5)
_cell_measurement_reflns_used 9935
_cell_measurement_temperature 293(2)
_cell_measurement_theta_max 27.966
_cell_measurement_theta_min 2.153
_cell_volume 2432.0(12)
_computing_cell_refinement 'APEX2 (Bruker AXS, 2006)'
_computing_data_collection 'APEX2 (Bruker AXS, 2006)'
_computing_data_reduction 'SAINT (Bruker AXS, 2004)'
_computing_molecular_graphics 'SCHAKAL99 (Keller, 1999)'
_computing_publication_material 'XCIF (Bruker AXS, 2001)'
_computing_structure_refinement 'SHELXL-97 (Sheldrick, 1997)'
_computing_structure_solution 'SHELXS-97 (Sheldrick, 1990)'
_diffrn_ambient_temperature 293(2)
_diffrn_measured_fraction_theta_full 0.983
_diffrn_measured_fraction_theta_max 0.983
_diffrn_measurement_device_type 'CCD area detector'
_diffrn_measurement_method 'phi and omega scans'
_diffrn_radiation_monochromator graphite
_diffrn_radiation_source 'fine-focus sealed tube'
_diffrn_radiation_type MoK\a
_diffrn_radiation_wavelength 0.71073
_diffrn_reflns_av_R_equivalents 0.0000
_diffrn_reflns_av_unetI/netI 0.0656
_diffrn_reflns_limit_h_max 13
_diffrn_reflns_limit_h_min -13
_diffrn_reflns_limit_k_max 16
_diffrn_reflns_limit_k_min -16
_diffrn_reflns_limit_l_max 20
_diffrn_reflns_limit_l_min -11
_diffrn_reflns_number 8453
_diffrn_reflns_theta_full 25.03
_diffrn_reflns_theta_max 25.03
_diffrn_reflns_theta_min 1.28
_exptl_absorpt_coefficient_mu 6.398
_exptl_absorpt_correction_T_max 0.4678
_exptl_absorpt_correction_T_min 0.3089
_exptl_absorpt_correction_type empirical
_exptl_absorpt_process_details
;
 Data were corrected for Lorentz polarization and absorption
 effects (empirical absorption corrections SADABS).
 R(int) = 0.1469 (selected reflections only, before parameter refinement)
 R(int) = 0.0728 (selected reflections only, after parameter refinement)
;
_exptl_crystal_colour black
_exptl_crystal_density_diffrn 2.202
_exptl_crystal_density_method 'not measured'
_exptl_crystal_description plate
_exptl_crystal_F_000 1544
_exptl_crystal_size_max 0.24
_exptl_crystal_size_mid 0.19
_exptl_crystal_size_min 0.14
_refine_diff_density_max 3.375
_refine_diff_density_min -3.111
_refine_diff_density_rms 0.302
_refine_ls_extinction_method none
_refine_ls_goodness_of_fit_ref 1.061
_refine_ls_hydrogen_treatment constr
_refine_ls_matrix_type full
_refine_ls_number_parameters 632
_refine_ls_number_reflns 8453
_refine_ls_number_restraints 110
_refine_ls_restrained_S_all 1.060
_refine_ls_R_factor_all 0.0904
_refine_ls_R_factor_gt 0.0822
_refine_ls_shift/su_max 0.000
_refine_ls_shift/su_mean 0.000
_refine_ls_structure_factor_coef Fsqd
_refine_ls_weighting_details 'calc w=1/[\s^2^(Fo^2^)+(0.0426P)^2^+110.4925P] where P=(Fo^2^+2Fc^2^)/3'
_refine_ls_weighting_scheme calc
_refine_ls_wR_factor_gt 0.2270
_refine_ls_wR_factor_ref 0.2309
_reflns_number_gt 7315
_reflns_number_total 8453
_reflns_threshold_expression >2sigma(I)
_cod_data_source_file c4dt00854e2.cif
_cod_data_source_block 2
_cod_depositor_comments
;
The following automatic conversions were performed:

'_symmetry_cell_setting' value 'Triclinic' changed to 'triclinic'
according to
/usr/data/users/saulius/crontab/automatic-downloads/rss-feeds/RSC/lib/dictionaries/cif_core.dic
dictionary named 'cif_core.dic' version 2.4.2 from 2011-04-26.

Automatic conversion script
Id: cif_fix_values 2281 2013-09-26 08:29:07Z andrius 

 Adding full bibliography for 7030858--7030862.cif.
;
_cod_original_sg_symbol_H-M P-1
_cod_database_code 7030859

loop_
_symmetry_equiv_pos_as_xyz
'x, y, z'
'-x, -y, -z'

loop_
_atom_site_label
_atom_site_type_symbol
_atom_site_fract_x
_atom_site_fract_y
_atom_site_fract_z
_atom_site_U_iso_or_equiv
_atom_site_adp_type
_atom_site_occupancy
_atom_site_symmetry_multiplicity
_atom_site_calc_flag
_atom_site_refinement_flags
Au1 Au 0.93778(7) 0.69606(5) 0.72525(5) 0.0337(2) Uani 1 1 d .
Co1 Co 1.1086(3) 0.6632(2) 0.86014(16) 0.0365(6) Uani 1 1 d .
Co2 Co 0.8731(2) 0.52561(19) 0.78532(17) 0.0351(6) Uani 1 1 d .
Co3 Co 0.9716(3) 0.45605(19) 0.67944(16) 0.0353(6) Uani 1 1 d .
Co4 Co 1.1904(2) 0.5835(2) 0.74987(18) 0.0390(6) Uani 1 1 d .
Co5 Co 1.0748(3) 0.4794(2) 0.83464(16) 0.0368(6) Uani 1 1 d .
Co6 Co 1.0060(2) 0.89018(19) 0.71297(18) 0.0385(6) Uani 1 1 d .
Co7 Co 0.8365(3) 0.7554(2) 0.57950(17) 0.0362(6) Uani 1 1 d .
Co8 Co 0.6527(3) 0.7655(2) 0.64321(18) 0.0384(6) Uani 1 1 d .
Co9 Co 0.8119(3) 0.8932(2) 0.76700(17) 0.0386(6) Uani 1 1 d .
Co10 Co 0.8075(3) 0.9183(2) 0.62048(19) 0.0423(7) Uani 1 1 d .
C1 C 1.0254(16) 0.5756(14) 0.7570(11) 0.031(4) Uani 1 1 d .
C2 C 0.8379(18) 0.8052(14) 0.6857(12) 0.033(4) Uani 1 1 d .
C3 C 0.791(2) 0.5688(17) 0.8485(16) 0.051(6) Uani 1 1 d .
C4 C 0.736(2) 0.4494(18) 0.7016(14) 0.048(5) Uani 1 1 d .
C5 C 0.916(2) 0.4220(16) 0.8516(15) 0.047(5) Uani 1 1 d .
C6 C 0.914(3) 0.321(2) 0.6743(18) 0.064(7) Uani 1 1 d U
C7 C 1.132(2) 0.3776(17) 0.8590(16) 0.053(6) Uani 1 1 d .
C8 C 1.177(2) 0.5689(18) 0.9325(13) 0.049(5) Uani 1 1 d .
C9 C 1.1382(19) 0.4563(16) 0.6738(14) 0.043(5) Uani 1 1 d .
C10 C 1.339(2) 0.572(2) 0.8159(17) 0.060(7) Uani 1 1 d .
C11 C 1.242(2) 0.6627(17) 0.6794(14) 0.045(5) Uani 1 1 d .
C12 C 1.251(3) 0.755(2) 0.8611(16) 0.063(7) Uani 1 1 d .
C13 C 1.072(2) 0.7280(16) 0.9400(13) 0.047(5) Uani 1 1 d .
C14 C 0.895(2) 0.4718(17) 0.5731(13) 0.049(5) Uani 1 1 d .
C15 C 0.821(3) 0.856(2) 0.8660(17) 0.061(6) Uani 1 1 d .
C16 C 1.077(3) 0.944(2) 0.817(2) 0.075(8) Uani 1 1 d .
C17 C 1.144(2) 0.8960(18) 0.6804(17) 0.058(6) Uani 1 1 d .
C18 C 0.954(2) 0.7365(19) 0.5330(14) 0.052(6) Uani 1 1 d .
C19 C 0.704(2) 0.6507(18) 0.5222(15) 0.051(5) Uani 1 1 d .
C20 C 0.577(2) 0.6470(18) 0.6714(16) 0.052(6) Uani 1 1 d .
C21 C 0.793(2) 0.8594(18) 0.5101(18) 0.055(6) Uani 1 1 d .
C22 C 0.520(2) 0.7726(17) 0.5540(16) 0.051(6) Uani 1 1 d .
C23 C 0.723(2) 0.9998(18) 0.5799(18) 0.061(7) Uani 1 1 d .
C24 C 0.628(2) 0.853(2) 0.721(2) 0.071(8) Uani 1 1 d .
C25 C 0.976(2) 1.012(2) 0.6599(15) 0.057(6) Uani 1 1 d .
C26 C 0.836(3) 1.0229(16) 0.7927(15) 0.051(6) Uani 1 1 d .
O3 O 0.739(2) 0.5944(16) 0.8904(14) 0.090(7) Uani 1 1 d .
O4 O 0.6456(16) 0.3984(15) 0.6520(13) 0.079(6) Uani 1 1 d .
O5 O 0.8577(19) 0.3554(15) 0.8765(13) 0.078(5) Uani 1 1 d U
O6 O 0.874(2) 0.2357(13) 0.6669(13) 0.085(6) Uani 1 1 d .
O7 O 1.164(2) 0.3082(17) 0.8748(15) 0.091(6) Uani 1 1 d U
O8 O 1.2571(18) 0.5826(14) 0.9981(11) 0.071(5) Uani 1 1 d .
O9 O 1.1906(16) 0.4086(13) 0.6476(11) 0.063(5) Uani 1 1 d .
O10 O 1.433(2) 0.5620(18) 0.8576(15) 0.096(7) Uani 1 1 d U
O11 O 1.2822(18) 0.7101(14) 0.6354(12) 0.073(5) Uani 1 1 d .
O12 O 1.3421(18) 0.8201(14) 0.8696(14) 0.081(6) Uani 1 1 d .
O13 O 1.053(2) 0.7740(17) 0.9899(14) 0.087(6) Uani 1 1 d U
O14 O 0.847(2) 0.4773(16) 0.5042(12) 0.083(6) Uani 1 1 d .
O15 O 0.816(2) 0.8339(19) 0.9306(15) 0.100(7) Uani 1 1 d U
O16 O 1.1389(19) 0.9818(17) 0.8865(15) 0.092(7) Uani 1 1 d .
O17 O 1.232(2) 0.9046(15) 0.6599(14) 0.080(5) Uani 1 1 d U
O18 O 1.0287(19) 0.7240(17) 0.5044(13) 0.085(6) Uani 1 1 d .
O19 O 0.6201(19) 0.5818(17) 0.4786(14) 0.088(7) Uani 1 1 d .
O20 O 0.527(2) 0.5758(15) 0.6900(15) 0.087(6) Uani 1 1 d .
O21 O 0.769(2) 0.8676(16) 0.4422(11) 0.084(6) Uani 1 1 d .
O22 O 0.437(2) 0.7760(17) 0.4995(15) 0.090(6) Uani 1 1 d .
O23 O 0.661(2) 1.0496(17) 0.5535(15) 0.094(7) Uani 1 1 d U
O24 O 0.545(2) 0.8793(16) 0.7349(15) 0.090(6) Uani 1 1 d U
O25 O 1.039(2) 1.0897(13) 0.6621(15) 0.085(6) Uani 1 1 d .
O26 O 0.851(2) 1.1072(15) 0.8110(13) 0.084(6) Uani 1 1 d .
N1 N 0.4852(17) 0.1837(14) 0.8273(12) 0.055(4) Uani 1 1 d DU
C101 C 0.434(3) 0.111(2) 0.7475(17) 0.081(7) Uani 1 1 d DU
H10A H 0.3532 0.1186 0.7134 0.097 Uiso 1 1 calc R
H10B H 0.4167 0.0435 0.7604 0.097 Uiso 1 1 calc R
C102 C 0.527(3) 0.126(3) 0.696(2) 0.090(9) Uani 1 1 d DU
H10C H 0.4882 0.0773 0.6453 0.135 Uiso 1 1 calc R
H10D H 0.6063 0.1162 0.7288 0.135 Uiso 1 1 calc R
H10E H 0.5438 0.1923 0.6825 0.135 Uiso 1 1 calc R
C103 C 0.607(2) 0.1716(16) 0.8845(16) 0.057(5) Uani 1 1 d DU
H10F H 0.6394 0.2218 0.9349 0.068 Uiso 1 1 calc R
H10G H 0.6720 0.1846 0.8564 0.068 Uiso 1 1 calc R
C104 C 0.591(3) 0.0660(19) 0.911(2) 0.074(7) Uani 1 1 d DU
H10H H 0.6728 0.0631 0.9460 0.111 Uiso 1 1 calc R
H10I H 0.5589 0.0156 0.8615 0.111 Uiso 1 1 calc R
H10J H 0.5305 0.0538 0.9416 0.111 Uiso 1 1 calc R
C105 C 0.522(2) 0.2918(17) 0.8138(16) 0.060(6) Uani 1 1 d DU
H10K H 0.5934 0.3040 0.7911 0.073 Uiso 1 1 calc R
H10L H 0.5527 0.3353 0.8678 0.073 Uiso 1 1 calc R
C106 C 0.410(3) 0.320(2) 0.7535(19) 0.073(8) Uani 1 1 d DU
H10M H 0.4394 0.3895 0.7484 0.110 Uiso 1 1 calc R
H10N H 0.3397 0.3083 0.7756 0.110 Uiso 1 1 calc R
H10O H 0.3822 0.2790 0.6991 0.110 Uiso 1 1 calc R
C107 C 0.381(3) 0.166(2) 0.8676(18) 0.075(7) Uani 1 1 d DU
H10P H 0.3075 0.1802 0.8301 0.090 Uiso 1 1 calc R
H10Q H 0.3540 0.0950 0.8717 0.090 Uiso 1 1 calc R
C108 C 0.414(3) 0.225(3) 0.953(2) 0.108(11) Uani 1 1 d DU
H10R H 0.3391 0.2100 0.9707 0.163 Uiso 1 1 calc R
H10S H 0.4433 0.2955 0.9509 0.163 Uiso 1 1 calc R
H10T H 0.4817 0.2071 0.9926 0.163 Uiso 1 1 calc R

loop_
_atom_site_aniso_label
_atom_site_aniso_U_11
_atom_site_aniso_U_22
_atom_site_aniso_U_33
_atom_site_aniso_U_23
_atom_site_aniso_U_13
_atom_site_aniso_U_12
Au1 0.0350(4) 0.0313(4) 0.0358(4) 0.0067(3) 0.0110(3) 0.0123(3)
Co1 0.0355(14) 0.0391(14) 0.0320(14) 0.0010(11) 0.0069(11) 0.0126(11)
Co2 0.0348(14) 0.0361(14) 0.0384(15) 0.0099(11) 0.0154(11) 0.0128(11)
Co3 0.0365(14) 0.0348(14) 0.0323(14) 0.0029(11) 0.0083(11) 0.0112(11)
Co4 0.0304(13) 0.0456(15) 0.0423(15) 0.0046(12) 0.0147(12) 0.0113(11)
Co5 0.0372(14) 0.0409(15) 0.0331(14) 0.0087(11) 0.0083(11) 0.0161(12)
Co6 0.0336(14) 0.0308(13) 0.0506(17) 0.0047(12) 0.0166(12) 0.0067(11)
Co7 0.0368(14) 0.0382(14) 0.0350(14) 0.0034(11) 0.0113(11) 0.0148(11)
Co8 0.0342(14) 0.0353(14) 0.0437(16) 0.0023(12) 0.0106(12) 0.0111(11)
Co9 0.0426(15) 0.0348(14) 0.0378(15) -0.0017(11) 0.0129(12) 0.0130(12)
Co10 0.0492(17) 0.0362(14) 0.0475(17) 0.0116(12) 0.0192(13) 0.0180(13)
C1 0.019(8) 0.042(10) 0.023(9) -0.005(8) -0.006(7) 0.012(7)
C2 0.041(11) 0.034(10) 0.031(10) 0.007(8) 0.012(8) 0.019(8)
C3 0.059(14) 0.047(13) 0.061(15) 0.014(11) 0.033(12) 0.022(11)
C4 0.050(13) 0.066(15) 0.037(12) 0.010(11) 0.015(10) 0.029(12)
C5 0.053(13) 0.044(12) 0.059(14) 0.016(11) 0.033(11) 0.020(10)
C6 0.059(10) 0.058(10) 0.080(11) -0.001(8) 0.025(8) 0.027(8)
C7 0.070(16) 0.042(12) 0.060(15) 0.010(11) 0.030(13) 0.027(12)
C8 0.056(14) 0.061(14) 0.031(12) 0.007(10) 0.020(11) 0.015(11)
C9 0.036(11) 0.048(12) 0.050(13) 0.000(10) 0.017(10) 0.021(9)
C10 0.034(12) 0.082(18) 0.069(16) 0.002(13) 0.012(11) 0.034(12)
C11 0.042(12) 0.047(12) 0.042(12) -0.001(10) 0.015(10) 0.006(10)
C12 0.056(15) 0.071(17) 0.054(15) 0.008(13) 0.002(12) 0.023(14)
C13 0.059(14) 0.043(12) 0.036(11) 0.000(9) 0.008(10) 0.023(10)
C14 0.069(15) 0.051(13) 0.027(11) 0.010(9) 0.004(10) 0.029(11)
C15 0.061(15) 0.069(16) 0.065(17) 0.025(13) 0.024(13) 0.029(13)
C16 0.052(16) 0.074(19) 0.09(2) 0.033(17) 0.021(15) -0.002(14)
C17 0.039(12) 0.052(14) 0.081(18) 0.013(13) 0.025(12) 0.003(10)
C18 0.040(12) 0.074(16) 0.041(12) 0.004(11) 0.012(10) 0.020(11)
C19 0.058(14) 0.048(13) 0.051(13) -0.001(11) 0.019(12) 0.025(11)
C20 0.027(10) 0.053(14) 0.067(15) 0.002(12) 0.015(10) 0.001(10)
C21 0.053(14) 0.056(14) 0.069(17) 0.009(12) 0.028(13) 0.028(12)
C22 0.034(11) 0.052(13) 0.062(15) 0.005(11) 0.004(11) 0.020(10)
C23 0.064(16) 0.043(13) 0.081(18) 0.017(12) 0.013(14) 0.033(12)
C24 0.030(12) 0.072(17) 0.10(2) -0.018(16) 0.005(13) 0.018(12)
C25 0.060(15) 0.069(17) 0.052(14) 0.018(12) 0.029(12) 0.023(13)
C26 0.084(17) 0.039(12) 0.061(14) 0.019(11) 0.046(13) 0.041(12)
O3 0.109(17) 0.089(15) 0.105(17) 0.006(12) 0.072(15) 0.045(13)
O4 0.041(10) 0.081(13) 0.081(14) -0.030(11) 0.003(9) -0.008(9)
O5 0.074(9) 0.078(9) 0.090(9) 0.035(7) 0.034(7) 0.025(7)
O6 0.107(16) 0.039(10) 0.079(14) -0.012(9) 0.016(12) -0.003(10)
O7 0.093(10) 0.087(10) 0.106(10) 0.023(8) 0.025(8) 0.053(8)
O8 0.076(12) 0.079(13) 0.047(10) -0.002(9) -0.003(9) 0.033(10)
O9 0.056(10) 0.065(11) 0.067(11) -0.020(9) 0.018(9) 0.028(9)
O10 0.087(10) 0.105(10) 0.098(10) 0.007(8) 0.022(8) 0.045(8)
O11 0.074(12) 0.076(13) 0.078(13) 0.027(11) 0.047(11) 0.009(10)
O12 0.057(11) 0.054(11) 0.102(16) -0.005(10) 0.023(11) -0.023(9)
O13 0.090(10) 0.095(10) 0.084(10) 0.004(8) 0.027(8) 0.042(8)
O14 0.099(16) 0.094(15) 0.056(12) 0.005(11) 0.021(11) 0.038(13)
O15 0.110(11) 0.110(11) 0.087(10) 0.019(8) 0.042(8) 0.034(8)
O16 0.054(12) 0.095(16) 0.089(16) -0.021(13) 0.012(11) -0.015(11)
O17 0.072(9) 0.074(9) 0.093(10) -0.007(7) 0.038(8) 0.015(7)
O18 0.064(12) 0.117(17) 0.078(14) -0.018(12) 0.039(11) 0.024(12)
O19 0.061(12) 0.091(15) 0.091(15) -0.032(13) 0.010(11) 0.020(11)
O20 0.075(13) 0.066(13) 0.127(19) 0.035(13) 0.051(13) 0.009(11)
O21 0.14(2) 0.085(14) 0.040(11) 0.024(10) 0.029(11) 0.053(14)
O22 0.063(13) 0.098(16) 0.099(17) 0.016(13) 0.006(12) 0.031(12)
O23 0.098(10) 0.086(10) 0.099(10) 0.021(8) 0.017(8) 0.044(8)
O24 0.079(9) 0.093(10) 0.107(10) -0.009(8) 0.036(8) 0.042(8)
O25 0.100(16) 0.032(9) 0.122(18) 0.016(10) 0.043(14) 0.008(10)
O26 0.094(15) 0.065(13) 0.076(14) -0.024(10) 0.012(11) 0.024(11)
N1 0.048(8) 0.053(8) 0.061(9) 0.013(7) 0.017(7) 0.012(7)
C101 0.091(15) 0.058(13) 0.077(14) 0.010(12) 0.012(13) 0.014(12)
C102 0.12(2) 0.10(2) 0.082(19) 0.023(16) 0.046(17) 0.062(18)
C103 0.046(11) 0.047(11) 0.065(12) 0.013(10) 0.012(10) 0.002(9)
C104 0.066(16) 0.064(16) 0.087(19) 0.021(14) 0.018(14) 0.017(13)
C105 0.062(12) 0.054(11) 0.066(13) 0.009(10) 0.018(10) 0.023(10)
C106 0.068(16) 0.060(15) 0.090(19) 0.028(14) 0.014(14) 0.025(13)
C107 0.059(12) 0.088(15) 0.081(14) 0.019(12) 0.036(11) 0.010(11)
C108 0.10(2) 0.16(3) 0.10(2) 0.02(2) 0.051(18) 0.07(2)

loop_
_atom_type_symbol
_atom_type_description
_atom_type_scat_dispersion_real
_atom_type_scat_dispersion_imag
_atom_type_scat_source
C C 0.0033 0.0016 'International Tables Vol C Tables 4.2.6.8 and 6.1.1.4'
H H 0.0000 0.0000 'International Tables Vol C Tables 4.2.6.8 and 6.1.1.4'
N N 0.0061 0.0033 'International Tables Vol C Tables 4.2.6.8 and 6.1.1.4'
O O 0.0106 0.0060 'International Tables Vol C Tables 4.2.6.8 and 6.1.1.4'
Co Co 0.3494 0.9721 'International Tables Vol C Tables 4.2.6.8 and 6.1.1.4'
Au Au -2.0133 8.8022 'International Tables Vol C Tables 4.2.6.8 and 6.1.1.4'

loop_
_geom_angle_atom_site_label_1
_geom_angle_atom_site_label_2
_geom_angle_atom_site_label_3
_geom_angle
C2 Au1 C1 175.1(7)
C2 Au1 Co6 43.8(5)
C1 Au1 Co6 140.2(5)
C2 Au1 Co2 133.1(5)
C1 Au1 Co2 44.6(5)
Co6 Au1 Co2 161.96(9)
C2 Au1 Co7 43.7(5)
C1 Au1 Co7 133.1(5)
Co6 Au1 Co7 60.37(9)
Co2 Au1 Co7 132.94(9)
C2 Au1 Co1 140.7(5)
C1 Au1 Co1 43.8(4)
Co6 Au1 Co1 109.70(9)
Co2 Au1 Co1 60.90(8)
Co7 Au1 Co1 161.66(9)
C12 Co1 C13 99.1(12)
C12 Co1 C1 112.6(11)
C13 Co1 C1 140.4(9)
C12 Co1 C8 102.8(11)
C13 Co1 C8 95.6(9)
C1 Co1 C8 99.6(9)
C12 Co1 Co5 123.4(9)
C13 Co1 Co5 125.8(8)
C1 Co1 Co5 52.9(6)
C8 Co1 Co5 47.2(7)
C12 Co1 Co4 74.3(9)
C13 Co1 Co4 173.1(8)
C1 Co1 Co4 46.1(5)
C8 Co1 Co4 84.1(6)
Co5 Co1 Co4 58.45(10)
C12 Co1 Au1 100.0(8)
C13 Co1 Au1 98.4(7)
C1 Co1 Au1 54.5(5)
C8 Co1 Au1 150.9(7)
Co5 Co1 Au1 104.64(11)
Co4 Co1 Au1 84.97(10)
C12 Co1 Co2 154.4(9)
C13 Co1 Co2 98.6(8)
C1 Co1 Co2 44.4(6)
C8 Co1 Co2 93.6(7)
Co5 Co1 Co2 56.87(10)
Co4 Co1 Co2 88.31(11)
Au1 Co1 Co2 59.15(8)
C4 Co2 C3 98.3(11)
C4 Co2 C1 115.5(9)
C3 Co2 C1 138.2(10)
C4 Co2 C5 100.0(10)
C3 Co2 C5 96.4(10)
C1 Co2 C5 100.9(8)
C4 Co2 Co5 122.2(7)
C3 Co2 Co5 127.3(8)
C1 Co2 Co5 52.9(5)
C5 Co2 Co5 48.2(6)
C4 Co2 Co3 76.0(7)
C3 Co2 Co3 174.1(8)
C1 Co2 Co3 45.8(5)
C5 Co2 Co3 86.2(6)
Co5 Co2 Co3 58.12(10)
C4 Co2 Au1 102.7(8)
C3 Co2 Au1 95.6(7)
C1 Co2 Au1 54.9(6)
C5 Co2 Au1 152.4(7)
Co5 Co2 Au1 105.45(11)
Co3 Co2 Au1 84.28(10)
C4 Co2 Co1 157.6(7)
C3 Co2 Co1 97.5(8)
C1 Co2 Co1 43.8(5)
C5 Co2 Co1 93.8(7)
Co5 Co2 Co1 57.06(10)
Co3 Co2 Co1 87.49(11)
Au1 Co2 Co1 59.95(8)
C14 Co3 C6 102.5(12)
C14 Co3 C1 112.3(9)
C6 Co3 C1 140.1(11)
C14 Co3 C9 100.5(10)
C6 Co3 C9 93.7(10)
C1 Co3 C9 98.4(8)
C14 Co3 Co5 165.0(7)
C6 Co3 Co5 90.8(9)
C1 Co3 Co5 52.9(6)
C9 Co3 Co5 85.3(7)
C14 Co3 Co4 113.6(8)
C6 Co3 Co4 131.7(9)
C1 Co3 Co4 48.3(5)
C9 Co3 Co4 50.2(6)
Co5 Co3 Co4 59.87(11)
C14 Co3 Co2 111.3(8)
C6 Co3 Co2 103.7(8)
C1 Co3 Co2 46.0(6)
C9 Co3 Co2 138.9(7)
Co5 Co3 Co2 57.92(10)
Co4 Co3 Co2 92.30(12)
C10 Co4 C11 102.5(11)
C10 Co4 C1 137.7(10)
C11 Co4 C1 115.6(9)
C10 Co4 C9 96.3(10)
C11 Co4 C9 96.2(9)
C1 Co4 C9 97.1(8)
C10 Co4 Co5 89.3(9)
C11 Co4 Co5 168.1(7)
C1 Co4 Co5 52.6(6)
C9 Co4 Co5 84.4(7)
C10 Co4 Co3 131.9(9)
C11 Co4 Co3 112.2(7)
C1 Co4 Co3 48.1(5)
C9 Co4 Co3 49.1(6)
Co5 Co4 Co3 59.48(11)
C10 Co4 Co1 101.6(8)
C11 Co4 Co1 116.5(7)
C1 Co4 Co1 45.7(5)
C9 Co4 Co1 137.7(6)
Co5 Co4 Co1 58.09(11)
Co3 Co4 Co1 91.89(12)
C7 Co5 C8 98.0(11)
C7 Co5 C5 94.7(11)
C8 Co5 C5 105.4(10)
C7 Co5 C1 152.6(9)
C8 Co5 C1 100.4(9)
C5 Co5 C1 99.8(9)
C7 Co5 Co2 142.6(9)
C8 Co5 Co2 105.9(8)
C5 Co5 Co2 51.6(7)
C1 Co5 Co2 48.5(5)
C7 Co5 Co3 108.5(8)
C8 Co5 Co3 146.7(7)
C5 Co5 Co3 92.6(7)
C1 Co5 Co3 48.1(5)
Co2 Co5 Co3 63.96(11)
C7 Co5 Co1 148.7(9)
C8 Co5 Co1 53.1(7)
C5 Co5 Co1 103.8(7)
C1 Co5 Co1 47.9(5)
Co2 Co5 Co1 66.07(11)
Co3 Co5 Co1 95.88(12)
C7 Co5 Co4 111.7(8)
C8 Co5 Co4 91.2(7)
C5 Co5 Co4 146.7(7)
C1 Co5 Co4 48.1(5)
Co2 Co5 Co4 96.47(12)
Co3 Co5 Co4 60.65(11)
Co1 Co5 Co4 63.45(11)
C16 Co6 C17 101.9(13)
C16 Co6 C2 114.6(10)
C17 Co6 C2 136.9(10)
C16 Co6 C25 100.4(13)
C17 Co6 C25 93.3(11)
C2 Co6 C25 101.5(9)
C16 Co6 Co10 122.7(11)
C17 Co6 Co10 122.6(9)
C2 Co6 Co10 53.6(6)
C25 Co6 Co10 48.2(8)
C16 Co6 Co9 75.1(10)
C17 Co6 Co9 176.2(8)
C2 Co6 Co9 46.8(6)
C25 Co6 Co9 85.1(7)
Co10 Co6 Co9 58.42(11)
C16 Co6 Au1 101.2(9)
C17 Co6 Au1 98.3(8)
C2 Co6 Au1 54.2(5)
C25 Co6 Au1 152.8(8)
Co10 Co6 Au1 105.49(11)
Co9 Co6 Au1 84.67(10)
C16 Co6 Co7 156.7(9)
C17 Co6 Co7 95.1(9)
C2 Co6 Co7 44.1(6)
C25 Co6 Co7 94.4(8)
Co10 Co6 Co7 57.08(10)
Co9 Co6 Co7 88.42(11)
Au1 Co6 Co7 60.25(8)
C19 Co7 C18 99.2(11)
C19 Co7 C2 116.2(10)
C18 Co7 C2 136.6(9)
C19 Co7 C21 98.8(11)
C18 Co7 C21 94.9(10)
C2 Co7 C21 103.0(9)
C19 Co7 Co10 121.4(7)
C18 Co7 Co10 126.6(8)
C2 Co7 Co10 53.8(6)
C21 Co7 Co10 49.4(7)
C19 Co7 Co8 75.9(7)
C18 Co7 Co8 174.8(8)
C2 Co7 Co8 46.4(6)
C21 Co7 Co8 87.8(7)
Co10 Co7 Co8 58.39(10)
C19 Co7 Au1 104.2(8)
C18 Co7 Au1 95.6(7)
C2 Co7 Au1 53.6(5)
C21 Co7 Au1 152.8(8)
Co10 Co7 Au1 105.12(12)
Co8 Co7 Au1 83.89(10)
C19 Co7 Co6 158.5(8)
C18 Co7 Co6 96.3(8)
C2 Co7 Co6 43.7(6)
C21 Co7 Co6 94.5(8)
Co10 Co7 Co6 57.50(11)
Co8 Co7 Co6 87.86(11)
Au1 Co7 Co6 59.38(8)
C20 Co8 C22 100.4(11)
C20 Co8 C24 99.0(13)
C22 Co8 C24 95.9(11)
C20 Co8 C2 112.8(9)
C22 Co8 C2 141.3(10)
C24 Co8 C2 97.9(9)
C20 Co8 Co10 165.7(7)
C22 Co8 Co10 92.5(8)
C24 Co8 Co10 86.0(9)
C2 Co8 Co10 52.9(5)
C20 Co8 Co9 113.8(8)
C22 Co8 Co9 132.7(7)
C24 Co8 Co9 48.8(7)
C2 Co8 Co9 49.1(5)
Co10 Co8 Co9 59.85(11)
C20 Co8 Co7 112.4(7)
C22 Co8 Co7 104.8(8)
C24 Co8 Co7 138.0(8)
C2 Co8 Co7 44.9(6)
Co10 Co8 Co7 57.41(10)
Co9 Co8 Co7 91.83(12)
C15 Co9 C26 100.4(12)
C15 Co9 C24 97.0(14)
C26 Co9 C24 96.9(12)
C15 Co9 C2 116.7(10)
C26 Co9 C2 138.3(9)
C24 Co9 C2 96.7(10)
C15 Co9 Co10 169.7(9)
C26 Co9 Co10 89.2(7)
C24 Co9 Co10 85.3(10)
C2 Co9 Co10 53.0(5)
C15 Co9 Co8 114.7(9)
C26 Co9 Co8 130.8(9)
C24 Co9 Co8 47.6(8)
C2 Co9 Co8 49.1(6)
Co10 Co9 Co8 59.91(11)
C15 Co9 Co6 115.6(8)
C26 Co9 Co6 103.2(7)
C24 Co9 Co6 137.1(9)
C2 Co9 Co6 44.8(6)
Co10 Co9 Co6 57.91(11)
Co8 Co9 Co6 91.88(12)
C23 Co10 C25 98.3(12)
C23 Co10 C21 92.3(12)
C25 Co10 C21 103.6(10)
C23 Co10 C2 154.5(11)
C25 Co10 C2 100.3(10)
C21 Co10 C2 100.0(9)
C23 Co10 Co7 141.0(9)
C25 Co10 Co7 105.4(8)
C21 Co10 Co7 52.5(7)
C2 Co10 Co7 47.6(5)
C23 Co10 Co6 150.2(9)
C25 Co10 Co6 53.6(8)
C21 Co10 Co6 103.3(7)
C2 Co10 Co6 47.1(6)
Co7 Co10 Co6 65.42(11)
C23 Co10 Co9 113.6(10)
C25 Co10 Co9 92.0(7)
C21 Co10 Co9 147.6(8)
C2 Co10 Co9 48.7(5)
Co7 Co10 Co9 96.23(13)
Co6 Co10 Co9 63.67(11)
C23 Co10 Co8 108.7(9)
C25 Co10 Co8 147.1(8)
C21 Co10 Co8 94.0(8)
C2 Co10 Co8 48.6(6)
Co7 Co10 Co8 64.20(11)
Co6 Co10 Co8 95.59(13)
Co9 Co10 Co8 60.25(11)
Co1 C1 Co3 157.8(11)
Co1 C1 Co4 88.1(7)
Co3 C1 Co4 83.6(7)
Co1 C1 Co2 91.8(8)
Co3 C1 Co2 88.2(8)
Co4 C1 Co2 157.5(11)
Co1 C1 Co5 79.2(6)
Co3 C1 Co5 79.0(7)
Co4 C1 Co5 79.3(6)
Co2 C1 Co5 78.6(7)
Co1 C1 Au1 81.7(7)
Co3 C1 Au1 120.1(8)
Co4 C1 Au1 121.7(10)
Co2 C1 Au1 80.5(6)
Co5 C1 Au1 151.1(10)
Co6 C2 Co7 92.2(8)
Co6 C2 Co8 157.0(11)
Co7 C2 Co8 88.7(8)
Co6 C2 Co9 88.4(8)
Co7 C2 Co9 156.3(11)
Co8 C2 Co9 81.8(7)
Co6 C2 Co10 79.3(7)
Co7 C2 Co10 78.5(7)
Co8 C2 Co10 78.4(7)
Co9 C2 Co10 78.3(7)
Co6 C2 Au1 82.1(7)
Co7 C2 Au1 82.7(7)
Co8 C2 Au1 120.8(9)
Co9 C2 Au1 120.8(9)
Co10 C2 Au1 152.9(10)
O3 C3 Co2 178(2)
O4 C4 Co2 176(2)
O5 C5 Co5 144(2)
O5 C5 Co2 135.0(19)
Co5 C5 Co2 80.2(8)
O6 C6 Co3 176(3)
O7 C7 Co5 176(2)
O8 C8 Co5 147(2)
O8 C8 Co1 133(2)
Co5 C8 Co1 79.8(9)
O9 C9 Co3 143.2(19)
O9 C9 Co4 135.8(18)
Co3 C9 Co4 80.8(7)
O10 C10 Co4 178(3)
O11 C11 Co4 175(2)
O12 C12 Co1 172(3)
O13 C13 Co1 176(2)
O14 C14 Co3 176(2)
O15 C15 Co9 172(2)
O16 C16 Co6 172(3)
O17 C17 Co6 177(2)
O18 C18 Co7 179(2)
O19 C19 Co7 174(2)
O20 C20 Co8 177(2)
O21 C21 Co10 145(2)
O21 C21 Co7 137(2)
Co10 C21 Co7 78.1(10)
O22 C22 Co8 179(3)
O23 C23 Co10 176(3)
O24 C24 Co8 140(2)
O24 C24 Co9 136(2)
Co8 C24 Co9 83.6(10)
O25 C25 Co10 147(2)
O25 C25 Co6 134(2)
Co10 C25 Co6 78.2(10)
O26 C26 Co9 179(2)
C101 N1 C107 107.5(19)
C101 N1 C103 111(2)
C107 N1 C103 111(2)
C101 N1 C105 113(2)
C107 N1 C105 109(2)
C103 N1 C105 104.8(16)
N1 C101 C102 113(2)
N1 C101 H10A 108.9
C102 C101 H10A 108.9
N1 C101 H10B 108.9
C102 C101 H10B 108.9
H10A C101 H10B 107.7
C101 C102 H10C 109.5
C101 C102 H10D 109.5
H10C C102 H10D 109.5
C101 C102 H10E 109.5
H10C C102 H10E 109.5
H10D C102 H10E 109.5
N1 C103 C104 114.1(19)
N1 C103 H10F 108.7
C104 C103 H10F 108.7
N1 C103 H10G 108.7
C104 C103 H10G 108.7
H10F C103 H10G 107.6
C103 C104 H10H 109.5
C103 C104 H10I 109.5
H10H C104 H10I 109.5
C103 C104 H10J 109.5
H10H C104 H10J 109.5
H10I C104 H10J 109.5
N1 C105 C106 113(2)
N1 C105 H10K 108.9
C106 C105 H10K 108.9
N1 C105 H10L 108.9
C106 C105 H10L 108.9
H10K C105 H10L 107.7
C105 C106 H10M 109.5
C105 C106 H10N 109.5
H10M C106 H10N 109.5
C105 C106 H10O 109.5
H10M C106 H10O 109.5
H10N C106 H10O 109.5
C108 C107 N1 117(2)
C108 C107 H10P 108.0
N1 C107 H10P 108.0
C108 C107 H10Q 108.0
N1 C107 H10Q 108.0
H10P C107 H10Q 107.2
C107 C108 H10R 109.5
C107 C108 H10S 109.5
H10R C108 H10S 109.5
C107 C108 H10T 109.5
H10R C108 H10T 109.5
H10S C108 H10T 109.5

loop_
_geom_bond_atom_site_label_1
_geom_bond_atom_site_label_2
_geom_bond_distance
Au1 C2 2.174(17)
Au1 C1 2.206(18)
Au1 Co6 2.656(3)
Au1 Co2 2.659(3)
Au1 Co7 2.680(3)
Au1 Co1 2.681(3)
Co1 C12 1.76(3)
Co1 C13 1.78(2)
Co1 C1 1.875(17)
Co1 C8 2.02(2)
Co1 Co5 2.485(4)
Co1 Co4 2.618(4)
Co1 Co2 2.706(4)
Co2 C4 1.78(2)
Co2 C3 1.78(2)
Co2 C1 1.893(19)
Co2 C5 1.97(2)
Co2 Co5 2.479(4)
Co2 Co3 2.629(4)
Co3 C14 1.80(2)
Co3 C6 1.82(3)
Co3 C1 1.884(18)
Co3 C9 1.924(19)
Co3 Co5 2.485(4)
Co3 Co4 2.514(4)
Co4 C10 1.79(2)
Co4 C11 1.79(2)
Co4 C1 1.889(17)
Co4 C9 1.96(2)
Co4 Co5 2.494(4)
Co5 C7 1.75(2)
Co5 C8 1.85(2)
Co5 C5 1.88(2)
Co5 C1 2.018(19)
Co6 C16 1.71(3)
Co6 C17 1.80(2)
Co6 C2 1.85(2)
Co6 C25 2.05(3)
Co6 Co10 2.488(4)
Co6 Co9 2.632(4)
Co6 Co7 2.683(4)
Co7 C19 1.76(2)
Co7 C18 1.80(2)
Co7 C2 1.867(18)
Co7 C21 2.01(3)
Co7 Co10 2.476(4)
Co7 Co8 2.646(4)
Co8 C20 1.81(2)
Co8 C22 1.82(2)
Co8 C24 1.87(3)
Co8 C2 1.918(19)
Co8 Co10 2.503(4)
Co8 Co9 2.512(4)
Co9 C15 1.76(3)
Co9 C26 1.76(2)
Co9 C24 1.90(2)
Co9 C2 1.919(18)
Co9 Co10 2.502(4)
Co10 C23 1.74(2)
Co10 C25 1.90(3)
Co10 C21 1.92(3)
Co10 C2 2.039(18)
C3 O3 1.14(3)
C4 O4 1.13(3)
C5 O5 1.17(3)
C6 O6 1.13(3)
C7 O7 1.15(3)
C8 O8 1.17(3)
C9 O9 1.15(2)
C10 O10 1.14(3)
C11 O11 1.14(3)
C12 O12 1.14(3)
C13 O13 1.13(3)
C14 O14 1.14(3)
C15 O15 1.16(3)
C16 O16 1.17(3)
C17 O17 1.12(3)
C18 O18 1.14(3)
C19 O19 1.17(3)
C20 O20 1.12(3)
C21 O21 1.12(3)
C22 O22 1.12(3)
C23 O23 1.14(3)
C24 O24 1.18(3)
C25 O25 1.12(3)
C26 O26 1.15(3)
N1 C101 1.48(3)
N1 C107 1.50(2)
N1 C103 1.50(2)
N1 C105 1.51(2)
C101 C102 1.52(3)
C101 H10A 0.9700
C101 H10B 0.9700
C102 H10C 0.9600
C102 H10D 0.9600
C102 H10E 0.9600
C103 C104 1.55(3)
C103 H10F 0.9700
C103 H10G 0.9700
C104 H10H 0.9600
C104 H10I 0.9600
C104 H10J 0.9600
C105 C106 1.54(3)
C105 H10K 0.9700
C105 H10L 0.9700
C106 H10M 0.9600
C106 H10N 0.9600
C106 H10O 0.9600
C107 C108 1.50(3)
C107 H10P 0.9700
C107 H10Q 0.9700
C108 H10R 0.9600
C108 H10S 0.9600
C108 H10T 0.9600

loop_
_geom_torsion_atom_site_label_1
_geom_torsion_atom_site_label_2
_geom_torsion_atom_site_label_3
_geom_torsion_atom_site_label_4
_geom_torsion
C2 Au1 Co1 C12 -72.2(12)
C1 Au1 Co1 C12 110.7(12)
Co6 Au1 Co1 C12 -32.9(9)
Co2 Au1 Co1 C12 164.1(9)
Co7 Au1 Co1 C12 21.1(10)
C2 Au1 Co1 C13 28.6(11)
C1 Au1 Co1 C13 -148.4(11)
Co6 Au1 Co1 C13 68.0(8)
Co2 Au1 Co1 C13 -95.0(8)
Co7 Au1 Co1 C13 121.9(8)
C2 Au1 Co1 C1 177.0(11)
Co6 Au1 Co1 C1 -143.6(7)
Co2 Au1 Co1 C1 53.4(7)
Co7 Au1 Co1 C1 -89.7(8)
C2 Au1 Co1 C8 146.5(15)
C1 Au1 Co1 C8 -30.6(14)
Co6 Au1 Co1 C8 -174.2(13)
Co2 Au1 Co1 C8 22.8(13)
Co7 Au1 Co1 C8 -120.2(13)
C2 Au1 Co1 Co5 159.2(8)
C1 Au1 Co1 Co5 -17.9(7)
Co6 Au1 Co1 Co5 -161.46(11)
Co2 Au1 Co1 Co5 35.50(11)
Co7 Au1 Co1 Co5 -107.5(3)
C2 Au1 Co1 Co4 -145.3(8)
C1 Au1 Co1 Co4 37.7(7)
Co6 Au1 Co1 Co4 -105.92(10)
Co2 Au1 Co1 Co4 91.04(11)
Co7 Au1 Co1 Co4 -52.0(3)
C2 Au1 Co1 Co2 123.7(8)
C1 Au1 Co1 Co2 -53.4(7)
Co6 Au1 Co1 Co2 163.04(9)
Co7 Au1 Co1 Co2 -143.0(3)
C2 Au1 Co2 C4 61.6(10)
C1 Au1 Co2 C4 -112.4(9)
Co6 Au1 Co2 C4 132.9(7)
Co7 Au1 Co2 C4 0.3(7)
Co1 Au1 Co2 C4 -164.7(7)
C2 Au1 Co2 C3 -38.3(11)
C1 Au1 Co2 C3 147.8(10)
Co6 Au1 Co2 C3 33.0(9)
Co7 Au1 Co2 C3 -99.5(8)
Co1 Au1 Co2 C3 95.5(8)
C2 Au1 Co2 C1 174.0(9)
Co6 Au1 Co2 C1 -114.7(7)
Co7 Au1 Co2 C1 112.7(6)
Co1 Au1 Co2 C1 -52.3(6)
C2 Au1 Co2 C5 -153.7(16)
C1 Au1 Co2 C5 32.3(15)
Co6 Au1 Co2 C5 -82.4(14)
Co7 Au1 Co2 C5 145.1(14)
Co1 Au1 Co2 C5 -20.0(14)
C2 Au1 Co2 Co5 -169.5(7)
C1 Au1 Co2 Co5 16.5(6)
Co6 Au1 Co2 Co5 -98.2(3)
Co7 Au1 Co2 Co5 129.27(12)
Co1 Au1 Co2 Co5 -35.74(11)
C2 Au1 Co2 Co3 135.8(7)
C1 Au1 Co2 Co3 -38.1(6)
Co6 Au1 Co2 Co3 -152.8(2)
Co7 Au1 Co2 Co3 74.60(13)
Co1 Au1 Co2 Co3 -90.41(11)
C2 Au1 Co2 Co1 -133.7(7)
C1 Au1 Co2 Co1 52.3(6)
Co6 Au1 Co2 Co1 -62.4(3)
Co7 Au1 Co2 Co1 165.01(11)
C12 Co1 Co2 C4 4(3)
C13 Co1 Co2 C4 137(2)
C1 Co1 Co2 C4 -27(2)
C8 Co1 Co2 C4 -127(2)
Co5 Co1 Co2 C4 -95.3(19)
Co4 Co1 Co2 C4 -42.6(19)
Au1 Co1 Co2 C4 42.5(19)
C12 Co1 Co2 C3 -131(2)
C13 Co1 Co2 C3 2.5(10)
C1 Co1 Co2 C3 -161.3(11)
C8 Co1 Co2 C3 98.7(10)
Co5 Co1 Co2 C3 130.0(8)
Co4 Co1 Co2 C3 -177.3(8)
Au1 Co1 Co2 C3 -92.1(8)
C12 Co1 Co2 C1 30(2)
C13 Co1 Co2 C1 163.8(11)
C8 Co1 Co2 C1 -100.0(10)
Co5 Co1 Co2 C1 -68.7(8)
Co4 Co1 Co2 C1 -16.0(8)
Au1 Co1 Co2 C1 69.1(8)
C12 Co1 Co2 C5 132(2)
C13 Co1 Co2 C5 -94.4(9)
C1 Co1 Co2 C5 101.7(10)
C8 Co1 Co2 C5 1.8(9)
Co5 Co1 Co2 C5 33.0(6)
Co4 Co1 Co2 C5 85.7(6)
Au1 Co1 Co2 C5 170.9(6)
C12 Co1 Co2 Co5 99(2)
C13 Co1 Co2 Co5 -127.5(7)
C1 Co1 Co2 Co5 68.7(8)
C8 Co1 Co2 Co5 -31.3(6)
Co4 Co1 Co2 Co5 52.71(11)
Au1 Co1 Co2 Co5 137.86(12)
C12 Co1 Co2 Co3 46(2)
C13 Co1 Co2 Co3 179.5(7)
C1 Co1 Co2 Co3 15.7(8)
C8 Co1 Co2 Co3 -84.3(6)
Co5 Co1 Co2 Co3 -53.02(11)
Co4 Co1 Co2 Co3 -0.31(11)
Au1 Co1 Co2 Co3 84.84(9)
C12 Co1 Co2 Au1 -39(2)
C13 Co1 Co2 Au1 94.7(7)
C1 Co1 Co2 Au1 -69.1(8)
C8 Co1 Co2 Au1 -169.1(6)
Co5 Co1 Co2 Au1 -137.86(12)
Co4 Co1 Co2 Au1 -85.15(10)
C4 Co2 Co3 C14 48.5(11)
C3 Co2 Co3 C14 33(7)
C1 Co2 Co3 C14 -100.9(11)
C5 Co2 Co3 C14 149.9(11)
Co5 Co2 Co3 C14 -168.3(8)
Au1 Co2 Co3 C14 -56.1(8)
Co1 Co2 Co3 C14 -116.1(8)
C4 Co2 Co3 C6 -61.0(12)
C3 Co2 Co3 C6 -76(7)
C1 Co2 Co3 C6 149.5(12)
C5 Co2 Co3 C6 40.4(12)
Co5 Co2 Co3 C6 82.2(9)
Au1 Co2 Co3 C6 -165.6(9)
Co1 Co2 Co3 C6 134.4(9)
C4 Co2 Co3 C1 149.5(11)
C3 Co2 Co3 C1 134(7)
C5 Co2 Co3 C1 -109.2(10)
Co5 Co2 Co3 C1 -67.3(7)
Au1 Co2 Co3 C1 44.9(7)
Co1 Co2 Co3 C1 -15.2(7)
C4 Co2 Co3 C9 -173.3(13)
C3 Co2 Co3 C9 171(7)
C1 Co2 Co3 C9 37.2(13)
C5 Co2 Co3 C9 -72.0(12)
Co5 Co2 Co3 C9 -30.2(10)
Au1 Co2 Co3 C9 82.0(10)
Co1 Co2 Co3 C9 22.0(10)
C4 Co2 Co3 Co5 -143.2(8)
C3 Co2 Co3 Co5 -159(7)
C1 Co2 Co3 Co5 67.3(7)
C5 Co2 Co3 Co5 -41.8(7)
Au1 Co2 Co3 Co5 112.19(11)
Co1 Co2 Co3 Co5 52.14(11)
C4 Co2 Co3 Co4 165.0(8)
C3 Co2 Co3 Co4 150(7)
C1 Co2 Co3 Co4 15.5(7)
C5 Co2 Co3 Co4 -93.7(7)
Co5 Co2 Co3 Co4 -51.82(12)
Au1 Co2 Co3 Co4 60.36(10)
Co1 Co2 Co3 Co4 0.32(12)
C14 Co3 Co4 C10 -138.4(14)
C6 Co3 Co4 C10 -3.6(16)
C1 Co3 Co4 C10 122.1(13)
C9 Co3 Co4 C10 -54.4(14)
Co5 Co3 Co4 C10 56.8(11)
Co2 Co3 Co4 C10 107.1(11)
C14 Co3 Co4 C11 -5.5(11)
C6 Co3 Co4 C11 129.2(14)
C1 Co3 Co4 C11 -105.1(11)
C9 Co3 Co4 C11 78.4(12)
Co5 Co3 Co4 C11 -170.4(8)
Co2 Co3 Co4 C11 -120.0(8)
C14 Co3 Co4 C1 99.5(11)
C6 Co3 Co4 C1 -125.7(14)
C9 Co3 Co4 C1 -176.5(12)
Co5 Co3 Co4 C1 -65.3(8)
Co2 Co3 Co4 C1 -14.9(8)
C14 Co3 Co4 C9 -84.0(12)
C6 Co3 Co4 C9 50.8(15)
C1 Co3 Co4 C9 176.5(12)
Co5 Co3 Co4 C9 111.2(9)
Co2 Co3 Co4 C9 161.6(9)
C14 Co3 Co4 Co5 164.8(8)
C6 Co3 Co4 Co5 -60.4(12)
C1 Co3 Co4 Co5 65.3(8)
C9 Co3 Co4 Co5 -111.2(9)
Co2 Co3 Co4 Co5 50.37(11)
C14 Co3 Co4 Co1 114.1(8)
C6 Co3 Co4 Co1 -111.1(12)
C1 Co3 Co4 Co1 14.6(8)
C9 Co3 Co4 Co1 -161.9(9)
Co5 Co3 Co4 Co1 -50.70(11)
Co2 Co3 Co4 Co1 -0.33(12)
C12 Co1 Co4 C10 65.7(13)
C13 Co1 Co4 C10 48(6)
C1 Co1 Co4 C10 -148.7(13)
C8 Co1 Co4 C10 -39.4(12)
Co5 Co1 Co4 C10 -81.8(9)
Au1 Co1 Co4 C10 167.6(9)
Co2 Co1 Co4 C10 -133.2(9)
C12 Co1 Co4 C11 -44.7(12)
C13 Co1 Co4 C11 -62(6)
C1 Co1 Co4 C11 100.9(11)
C8 Co1 Co4 C11 -149.8(10)
Co5 Co1 Co4 C11 167.8(8)
Au1 Co1 Co4 C11 57.2(8)
Co2 Co1 Co4 C11 116.4(8)
C12 Co1 Co4 C1 -145.5(12)
C13 Co1 Co4 C1 -163(6)
C8 Co1 Co4 C1 109.4(11)
Co5 Co1 Co4 C1 67.0(8)
Au1 Co1 Co4 C1 -43.6(8)
Co2 Co1 Co4 C1 15.5(8)
C12 Co1 Co4 C9 178.9(13)
C13 Co1 Co4 C9 161(6)
C1 Co1 Co4 C9 -35.6(13)
C8 Co1 Co4 C9 73.8(12)
Co5 Co1 Co4 C9 31.4(10)
Au1 Co1 Co4 C9 -79.2(10)
Co2 Co1 Co4 C9 -20.1(10)
C12 Co1 Co4 Co5 147.5(8)
C13 Co1 Co4 Co5 130(6)
C1 Co1 Co4 Co5 -67.0(8)
C8 Co1 Co4 Co5 42.4(7)
Au1 Co1 Co4 Co5 -110.60(11)
Co2 Co1 Co4 Co5 -51.42(11)
C12 Co1 Co4 Co3 -160.7(8)
C13 Co1 Co4 Co3 -178(6)
C1 Co1 Co4 Co3 -15.2(8)
C8 Co1 Co4 Co3 94.1(7)
Co5 Co1 Co4 Co3 51.75(11)
Au1 Co1 Co4 Co3 -58.85(11)
Co2 Co1 Co4 Co3 0.32(12)
C4 Co2 Co5 C7 -43.3(16)
C3 Co2 Co5 C7 90.7(16)
C1 Co2 Co5 C7 -142.6(15)
C5 Co2 Co5 C7 30.2(16)
Co3 Co2 Co5 C7 -86.6(13)
Au1 Co2 Co5 C7 -159.6(13)
Co1 Co2 Co5 C7 163.4(13)
C4 Co2 Co5 C8 -170.7(11)
C3 Co2 Co5 C8 -36.8(12)
C1 Co2 Co5 C8 89.9(10)
C5 Co2 Co5 C8 -97.3(12)
Co3 Co2 Co5 C8 145.9(7)
Au1 Co2 Co5 C8 73.0(7)
Co1 Co2 Co5 C8 35.9(7)
C4 Co2 Co5 C5 -73.4(13)
C3 Co2 Co5 C5 60.5(13)
C1 Co2 Co5 C5 -172.8(11)
Co3 Co2 Co5 C5 -116.8(9)
Au1 Co2 Co5 C5 170.3(9)
Co1 Co2 Co5 C5 133.2(9)
C4 Co2 Co5 C1 99.3(11)
C3 Co2 Co5 C1 -126.7(11)
C5 Co2 Co5 C1 172.8(11)
Co3 Co2 Co5 C1 56.0(7)
Au1 Co2 Co5 C1 -17.0(7)
Co1 Co2 Co5 C1 -54.0(7)
C4 Co2 Co5 Co3 43.4(9)
C3 Co2 Co5 Co3 177.3(9)
C1 Co2 Co5 Co3 -56.0(7)
C5 Co2 Co5 Co3 116.8(9)
Au1 Co2 Co5 Co3 -72.92(11)
Co1 Co2 Co5 Co3 -109.97(12)
C4 Co2 Co5 Co1 153.4(9)
C3 Co2 Co5 Co1 -72.7(9)
C1 Co2 Co5 Co1 54.0(7)
C5 Co2 Co5 Co1 -133.2(9)
Co3 Co2 Co5 Co1 109.97(12)
Au1 Co2 Co5 Co1 37.05(11)
C4 Co2 Co5 Co4 96.2(9)
C3 Co2 Co5 Co4 -129.9(9)
C1 Co2 Co5 Co4 -3.1(7)
C5 Co2 Co5 Co4 169.6(9)
Co3 Co2 Co5 Co4 52.81(11)
Au1 Co2 Co5 Co4 -20.11(14)
Co1 Co2 Co5 Co4 -57.16(12)
C14 Co3 Co5 C7 -173(3)
C6 Co3 Co5 C7 34.5(12)
C1 Co3 Co5 C7 -163.3(11)
C9 Co3 Co5 C7 -59.1(11)
Co4 Co3 Co5 C7 -105.0(9)
Co2 Co3 Co5 C7 140.2(9)
C14 Co3 Co5 C8 -32(3)
C6 Co3 Co5 C8 175.2(15)
C1 Co3 Co5 C8 -22.7(15)
C9 Co3 Co5 C8 81.6(15)
Co4 Co3 Co5 C8 35.7(13)
Co2 Co3 Co5 C8 -79.1(13)
C14 Co3 Co5 C5 91(3)
C6 Co3 Co5 C5 -61.3(10)
C1 Co3 Co5 C5 100.9(9)
C9 Co3 Co5 C5 -154.9(9)
Co4 Co3 Co5 C5 159.2(7)
Co2 Co3 Co5 C5 44.4(7)
C14 Co3 Co5 C1 -9(3)
C6 Co3 Co5 C1 -162.2(10)
C9 Co3 Co5 C1 104.2(9)
Co4 Co3 Co5 C1 58.3(7)
Co2 Co3 Co5 C1 -56.4(7)
C14 Co3 Co5 Co2 47(3)
C6 Co3 Co5 Co2 -105.7(8)
C1 Co3 Co5 Co2 56.4(7)
C9 Co3 Co5 Co2 160.7(7)
Co4 Co3 Co5 Co2 114.75(13)
C14 Co3 Co5 Co1 -13(3)
C6 Co3 Co5 Co1 -165.5(8)
C1 Co3 Co5 Co1 -3.3(7)
C9 Co3 Co5 Co1 100.9(7)
Co4 Co3 Co5 Co1 55.02(12)
Co2 Co3 Co5 Co1 -59.73(11)
C14 Co3 Co5 Co4 -68(3)
C6 Co3 Co5 Co4 139.5(8)
C1 Co3 Co5 Co4 -58.3(7)
C9 Co3 Co5 Co4 45.9(7)
Co2 Co3 Co5 Co4 -114.75(13)
C12 Co1 Co5 C7 50.2(18)
C13 Co1 Co5 C7 -85.0(18)
C1 Co1 Co5 C7 144.8(17)
C8 Co1 Co5 C7 -25.4(17)
Co4 Co1 Co5 C7 88.5(15)
Au1 Co1 Co5 C7 163.0(15)
Co2 Co1 Co5 C7 -160.5(15)
C12 Co1 Co5 C8 75.6(13)
C13 Co1 Co5 C8 -59.6(12)
C1 Co1 Co5 C8 170.1(11)
Co4 Co1 Co5 C8 113.9(9)
Au1 Co1 Co5 C8 -171.6(9)
Co2 Co1 Co5 C8 -135.1(9)
C12 Co1 Co5 C5 174.7(13)
C13 Co1 Co5 C5 39.4(12)
C1 Co1 Co5 C5 -90.8(10)
C8 Co1 Co5 C5 99.1(11)
Co4 Co1 Co5 C5 -147.1(8)
Au1 Co1 Co5 C5 -72.6(8)
Co2 Co1 Co5 C5 -36.0(8)
C12 Co1 Co5 C1 -94.5(12)
C13 Co1 Co5 C1 130.2(11)
C8 Co1 Co5 C1 -170.1(11)
Co4 Co1 Co5 C1 -56.3(7)
Au1 Co1 Co5 C1 18.2(7)
Co2 Co1 Co5 C1 54.8(7)
C12 Co1 Co5 Co2 -149.3(10)
C13 Co1 Co5 Co2 75.5(9)
C1 Co1 Co5 Co2 -54.8(7)
C8 Co1 Co5 Co2 135.1(8)
Co4 Co1 Co5 Co2 -111.06(13)
Au1 Co1 Co5 Co2 -36.53(10)
C12 Co1 Co5 Co3 -91.2(10)
C13 Co1 Co5 Co3 133.6(9)
C1 Co1 Co5 Co3 3.3(7)
C8 Co1 Co5 Co3 -166.8(9)
Co4 Co1 Co5 Co3 -52.97(11)
Au1 Co1 Co5 Co3 21.56(13)
Co2 Co1 Co5 Co3 58.09(11)
C12 Co1 Co5 Co4 -38.3(10)
C13 Co1 Co5 Co4 -173.5(9)
C1 Co1 Co5 Co4 56.3(7)
C8 Co1 Co5 Co4 -113.9(8)
Au1 Co1 Co5 Co4 74.53(12)
Co2 Co1 Co5 Co4 111.06(13)
C10 Co4 Co5 C7 -41.9(12)
C11 Co4 Co5 C7 148(3)
C1 Co4 Co5 C7 158.0(11)
C9 Co4 Co5 C7 54.6(11)
Co3 Co4 Co5 C7 99.6(9)
Co1 Co4 Co5 C7 -146.0(9)
C10 Co4 Co5 C8 57.2(11)
C11 Co4 Co5 C8 -113(3)
C1 Co4 Co5 C8 -103.0(10)
C9 Co4 Co5 C8 153.6(10)
Co3 Co4 Co5 C8 -161.3(8)
Co1 Co4 Co5 C8 -47.0(8)
C10 Co4 Co5 C5 178.2(15)
C11 Co4 Co5 C5 8(4)
C1 Co4 Co5 C5 18.1(14)
C9 Co4 Co5 C5 -85.4(14)
Co3 Co4 Co5 C5 -40.3(13)
Co1 Co4 Co5 C5 74.0(13)
C10 Co4 Co5 C1 160.2(11)
C11 Co4 Co5 C1 -10(3)
C9 Co4 Co5 C1 -103.4(9)
Co3 Co4 Co5 C1 -58.4(7)
Co1 Co4 Co5 C1 56.0(7)
C10 Co4 Co5 Co2 163.3(8)
C11 Co4 Co5 Co2 -7(3)
C1 Co4 Co5 Co2 3.2(7)
C9 Co4 Co5 Co2 -100.2(6)
Co3 Co4 Co5 Co2 -55.20(12)
Co1 Co4 Co5 Co2 59.14(12)
C10 Co4 Co5 Co3 -141.5(8)
C11 Co4 Co5 Co3 48(3)
C1 Co4 Co5 Co3 58.4(7)
C9 Co4 Co5 Co3 -45.0(6)
Co1 Co4 Co5 Co3 114.34(13)
C10 Co4 Co5 Co1 104.2(8)
C11 Co4 Co5 Co1 -66(3)
C1 Co4 Co5 Co1 -56.0(7)
C9 Co4 Co5 Co1 -159.4(6)
Co3 Co4 Co5 Co1 -114.34(13)
C2 Au1 Co6 C16 112.3(12)
C1 Au1 Co6 C16 -72.0(13)
Co2 Au1 Co6 C16 23.2(11)
Co7 Au1 Co6 C16 164.9(10)
Co1 Au1 Co6 C16 -32.1(10)
C2 Au1 Co6 C17 -143.7(11)
C1 Au1 Co6 C17 31.9(11)
Co2 Au1 Co6 C17 127.2(9)
Co7 Au1 Co6 C17 -91.2(9)
Co1 Au1 Co6 C17 71.8(9)
C1 Au1 Co6 C2 175.6(10)
Co2 Au1 Co6 C2 -89.1(8)
Co7 Au1 Co6 C2 52.5(7)
Co1 Au1 Co6 C2 -144.5(7)
C2 Au1 Co6 C25 -29.5(16)
C1 Au1 Co6 C25 146.1(16)
Co2 Au1 Co6 C25 -118.6(15)
Co7 Au1 Co6 C25 23.0(15)
Co1 Au1 Co6 C25 -174.0(15)
C2 Au1 Co6 Co10 -16.4(7)
C1 Au1 Co6 Co10 159.2(7)
Co2 Au1 Co6 Co10 -105.6(3)
Co7 Au1 Co6 Co10 36.10(11)
Co1 Au1 Co6 Co10 -160.92(11)
C2 Au1 Co6 Co9 38.7(7)
C1 Au1 Co6 Co9 -145.7(7)
Co2 Au1 Co6 Co9 -50.4(3)
Co7 Au1 Co6 Co9 91.23(11)
Co1 Au1 Co6 Co9 -105.79(11)
C2 Au1 Co6 Co7 -52.5(7)
C1 Au1 Co6 Co7 123.1(7)
Co2 Au1 Co6 Co7 -141.7(3)
Co1 Au1 Co6 Co7 162.98(9)
C2 Au1 Co7 C19 -112.3(10)
C1 Au1 Co7 C19 62.4(10)
Co6 Au1 Co7 C19 -164.9(7)
Co2 Au1 Co7 C19 -0.1(7)
Co1 Au1 Co7 C19 134.0(8)
C2 Au1 Co7 C18 146.7(11)
C1 Au1 Co7 C18 -38.6(10)
Co6 Au1 Co7 C18 94.1(8)
Co2 Au1 Co7 C18 -101.1(8)
Co1 Au1 Co7 C18 33.0(9)
C1 Au1 Co7 C2 174.7(10)
Co6 Au1 Co7 C2 -52.6(8)
Co2 Au1 Co7 C2 112.2(8)
Co1 Au1 Co7 C2 -113.7(8)
C2 Au1 Co7 C21 34.6(16)
C1 Au1 Co7 C21 -150.7(16)
Co6 Au1 Co7 C21 -18.1(15)
Co2 Au1 Co7 C21 146.7(15)
Co1 Au1 Co7 C21 -79.2(15)
C2 Au1 Co7 Co10 16.4(7)
C1 Au1 Co7 Co10 -168.9(6)
Co6 Au1 Co7 Co10 -36.22(11)
Co2 Au1 Co7 Co10 128.56(13)
Co1 Au1 Co7 Co10 -97.3(3)
C2 Au1 Co7 Co8 -38.5(7)
C1 Au1 Co7 Co8 136.2(6)
Co6 Au1 Co7 Co8 -91.13(11)
Co2 Au1 Co7 Co8 73.65(13)
Co1 Au1 Co7 Co8 -152.2(2)
C2 Au1 Co7 Co6 52.6(7)
C1 Au1 Co7 Co6 -132.7(6)
Co2 Au1 Co7 Co6 164.78(11)
Co1 Au1 Co7 Co6 -61.1(3)
C16 Co6 Co7 C19 3(3)
C17 Co6 Co7 C19 140(2)
C2 Co6 Co7 C19 -24(2)
C25 Co6 Co7 C19 -126(2)
Co10 Co6 Co7 C19 -94(2)
Co9 Co6 Co7 C19 -41(2)
Au1 Co6 Co7 C19 44(2)
C16 Co6 Co7 C18 -133(3)
C17 Co6 Co7 C18 3.9(12)
C2 Co6 Co7 C18 -160.4(11)
C25 Co6 Co7 C18 97.6(10)
Co10 Co6 Co7 C18 129.9(8)
Co9 Co6 Co7 C18 -177.5(8)
Au1 Co6 Co7 C18 -92.7(8)
C16 Co6 Co7 C2 27(3)
C17 Co6 Co7 C2 164.3(11)
C25 Co6 Co7 C2 -102.0(10)
Co10 Co6 Co7 C2 -69.7(8)
Co9 Co6 Co7 C2 -17.0(8)
Au1 Co6 Co7 C2 67.7(8)
C16 Co6 Co7 C21 132(3)
C17 Co6 Co7 C21 -91.6(11)
C2 Co6 Co7 C21 104.1(10)
C25 Co6 Co7 C21 2.2(9)
Co10 Co6 Co7 C21 34.4(7)
Co9 Co6 Co7 C21 87.1(7)
Au1 Co6 Co7 C21 171.8(7)
C16 Co6 Co7 Co10 97(3)
C17 Co6 Co7 Co10 -126.0(8)
C2 Co6 Co7 Co10 69.7(8)
C25 Co6 Co7 Co10 -32.2(7)
Co9 Co6 Co7 Co10 52.68(11)
Au1 Co6 Co7 Co10 137.43(12)
C16 Co6 Co7 Co8 44(3)
C17 Co6 Co7 Co8 -179.2(8)
C2 Co6 Co7 Co8 16.5(8)
C25 Co6 Co7 Co8 -85.5(7)
Co10 Co6 Co7 Co8 -53.27(11)
Co9 Co6 Co7 Co8 -0.59(12)
Au1 Co6 Co7 Co8 84.16(9)
C16 Co6 Co7 Au1 -40(3)
C17 Co6 Co7 Au1 96.6(8)
C2 Co6 Co7 Au1 -67.7(8)
C25 Co6 Co7 Au1 -169.7(7)
Co10 Co6 Co7 Au1 -137.43(12)
Co9 Co6 Co7 Au1 -84.76(10)
C19 Co7 Co8 C20 49.7(12)
C18 Co7 Co8 C20 27(8)
C2 Co7 Co8 C20 -100.4(11)
C21 Co7 Co8 C20 149.3(11)
Co10 Co7 Co8 C20 -168.6(8)
Au1 Co7 Co8 C20 -56.7(8)
Co6 Co7 Co8 C20 -116.1(8)
C19 Co7 Co8 C22 -58.4(11)
C18 Co7 Co8 C22 -81(8)
C2 Co7 Co8 C22 151.5(11)
C21 Co7 Co8 C22 41.2(11)
Co10 Co7 Co8 C22 83.3(8)
Au1 Co7 Co8 C22 -164.7(8)
Co6 Co7 Co8 C22 135.9(8)
C19 Co7 Co8 C24 -175.2(17)
C18 Co7 Co8 C24 163(8)
C2 Co7 Co8 C24 34.7(16)
C21 Co7 Co8 C24 -75.6(16)
Co10 Co7 Co8 C24 -33.5(15)
Au1 Co7 Co8 C24 78.4(15)
Co6 Co7 Co8 C24 19.0(15)
C19 Co7 Co8 C2 150.1(11)
C18 Co7 Co8 C2 128(8)
C21 Co7 Co8 C2 -110.3(11)
Co10 Co7 Co8 C2 -68.2(8)
Au1 Co7 Co8 C2 43.8(8)
Co6 Co7 Co8 C2 -15.7(8)
C19 Co7 Co8 Co10 -141.7(8)
C18 Co7 Co8 Co10 -164(8)
C2 Co7 Co8 Co10 68.2(8)
C21 Co7 Co8 Co10 -42.1(8)
Au1 Co7 Co8 Co10 111.96(12)
Co6 Co7 Co8 Co10 52.53(11)
C19 Co7 Co8 Co9 166.4(8)
C18 Co7 Co8 Co9 144(8)
C2 Co7 Co8 Co9 16.3(8)
C21 Co7 Co8 Co9 -94.0(8)
Co10 Co7 Co8 Co9 -51.91(12)
Au1 Co7 Co8 Co9 60.05(11)
Co6 Co7 Co8 Co9 0.62(12)
C20 Co8 Co9 C15 -4.6(12)
C22 Co8 Co9 C15 127.8(14)
C24 Co8 Co9 C15 76.2(16)
C2 Co8 Co9 C15 -104.9(12)
Co10 Co8 Co9 C15 -170.1(9)
Co7 Co8 Co9 C15 -120.1(9)
C20 Co8 Co9 C26 -135.9(12)
C22 Co8 Co9 C26 -3.5(15)
C24 Co8 Co9 C26 -55.1(16)
C2 Co8 Co9 C26 123.8(12)
Co10 Co8 Co9 C26 58.6(10)
Co7 Co8 Co9 C26 108.6(10)
C20 Co8 Co9 C24 -80.8(16)
C22 Co8 Co9 C24 51.5(17)
C2 Co8 Co9 C24 178.9(16)
Co10 Co8 Co9 C24 113.6(14)
Co7 Co8 Co9 C24 163.7(14)
C20 Co8 Co9 C2 100.3(11)
C22 Co8 Co9 C2 -127.3(13)
C24 Co8 Co9 C2 -178.9(15)
Co10 Co8 Co9 C2 -65.2(7)
Co7 Co8 Co9 C2 -15.2(7)
C20 Co8 Co9 Co10 165.6(8)
C22 Co8 Co9 Co10 -62.1(11)
C24 Co8 Co9 Co10 -113.6(14)
C2 Co8 Co9 Co10 65.2(7)
Co7 Co8 Co9 Co10 50.07(11)
C20 Co8 Co9 Co6 114.9(8)
C22 Co8 Co9 Co6 -112.8(11)
C24 Co8 Co9 Co6 -164.3(14)
C2 Co8 Co9 Co6 14.5(7)
Co10 Co8 Co9 Co6 -50.70(11)
Co7 Co8 Co9 Co6 -0.63(12)
C16 Co6 Co9 C15 -44.1(14)
C17 Co6 Co9 C15 -82(13)
C2 Co6 Co9 C15 103.0(13)
C25 Co6 Co9 C15 -146.2(13)
Co10 Co6 Co9 C15 170.8(10)
Au1 Co6 Co9 C15 59.0(10)
Co7 Co6 Co9 C15 119.2(10)
C16 Co6 Co9 C26 64.5(13)
C17 Co6 Co9 C26 27(13)
C2 Co6 Co9 C26 -148.4(11)
C25 Co6 Co9 C26 -37.6(11)
Co10 Co6 Co9 C26 -80.6(8)
Au1 Co6 Co9 C26 167.6(8)
Co7 Co6 Co9 C26 -132.2(8)
C16 Co6 Co9 C24 -179.8(17)
C17 Co6 Co9 C24 142(13)
C2 Co6 Co9 C24 -32.7(16)
C25 Co6 Co9 C24 78.1(16)
Co10 Co6 Co9 C24 35.2(14)
Au1 Co6 Co9 C24 -76.7(14)
Co7 Co6 Co9 C24 -16.4(14)
C16 Co6 Co9 C2 -147.1(13)
C17 Co6 Co9 C2 175(13)
C25 Co6 Co9 C2 110.8(11)
Co10 Co6 Co9 C2 67.8(8)
Au1 Co6 Co9 C2 -44.0(8)
Co7 Co6 Co9 C2 16.2(8)
C16 Co6 Co9 Co10 145.1(10)
C17 Co6 Co9 Co10 107(13)
C2 Co6 Co9 Co10 -67.8(8)
C25 Co6 Co9 Co10 42.9(8)
Au1 Co6 Co9 Co10 -111.86(12)
Co7 Co6 Co9 Co10 -51.59(11)
C16 Co6 Co9 Co8 -162.7(10)
C17 Co6 Co9 Co8 159(13)
C2 Co6 Co9 Co8 -15.6(8)
C25 Co6 Co9 Co8 95.2(8)
Co10 Co6 Co9 Co8 52.21(12)
Au1 Co6 Co9 Co8 -59.64(11)
Co7 Co6 Co9 Co8 0.62(12)
C19 Co7 Co10 C23 -43.4(18)
C18 Co7 Co10 C23 90.0(17)
C2 Co7 Co10 C23 -144.6(17)
C21 Co7 Co10 C23 29.9(17)
Co8 Co7 Co10 C23 -88.2(15)
Au1 Co7 Co10 C23 -161.0(15)
Co6 Co7 Co10 C23 161.9(15)
C19 Co7 Co10 C25 -168.8(12)
C18 Co7 Co10 C25 -35.3(12)
C2 Co7 Co10 C25 90.0(11)
C21 Co7 Co10 C25 -95.5(12)
Co8 Co7 Co10 C25 146.5(8)
Au1 Co7 Co10 C25 73.7(8)
Co6 Co7 Co10 C25 36.6(8)
C19 Co7 Co10 C21 -73.2(13)
C18 Co7 Co10 C21 60.2(13)
C2 Co7 Co10 C21 -174.5(12)
Co8 Co7 Co10 C21 -118.0(9)
Au1 Co7 Co10 C21 169.2(9)
Co6 Co7 Co10 C21 132.1(9)
C19 Co7 Co10 C2 101.2(12)
C18 Co7 Co10 C2 -125.3(12)
C21 Co7 Co10 C2 174.5(12)
Co8 Co7 Co10 C2 56.5(7)
Au1 Co7 Co10 C2 -16.3(7)
Co6 Co7 Co10 C2 -53.4(7)
C19 Co7 Co10 Co6 154.7(9)
C18 Co7 Co10 Co6 -71.9(9)
C2 Co7 Co10 Co6 53.4(7)
C21 Co7 Co10 Co6 -132.1(9)
Co8 Co7 Co10 Co6 109.88(13)
Au1 Co7 Co10 Co6 37.08(11)
C19 Co7 Co10 Co9 97.4(9)
C18 Co7 Co10 Co9 -129.2(9)
C2 Co7 Co10 Co9 -3.9(7)
C21 Co7 Co10 Co9 170.6(9)
Co8 Co7 Co10 Co9 52.61(12)
Au1 Co7 Co10 Co9 -20.19(14)
Co6 Co7 Co10 Co9 -57.27(12)
C19 Co7 Co10 Co8 44.8(9)
C18 Co7 Co10 Co8 178.2(9)
C2 Co7 Co10 Co8 -56.5(7)
C21 Co7 Co10 Co8 118.0(9)
Au1 Co7 Co10 Co8 -72.80(12)
Co6 Co7 Co10 Co8 -109.88(13)
C16 Co6 Co10 C23 51(2)
C17 Co6 Co10 C23 -84(2)
C2 Co6 Co10 C23 149(2)
C25 Co6 Co10 C23 -22(2)
Co9 Co6 Co10 C23 92(2)
Au1 Co6 Co10 C23 165.5(19)
Co7 Co6 Co10 C23 -157(2)
C16 Co6 Co10 C25 73.3(14)
C17 Co6 Co10 C25 -61.3(13)
C2 Co6 Co10 C25 171.4(11)
Co9 Co6 Co10 C25 114.4(9)
Au1 Co6 Co10 C25 -172.0(9)
Co7 Co6 Co10 C25 -134.5(9)
C16 Co6 Co10 C21 170.6(13)
C17 Co6 Co10 C21 36.0(12)
C2 Co6 Co10 C21 -91.3(11)
C25 Co6 Co10 C21 97.3(12)
Co9 Co6 Co10 C21 -148.3(8)
Au1 Co6 Co10 C21 -74.8(8)
Co7 Co6 Co10 C21 -37.2(8)
C16 Co6 Co10 C2 -98.1(12)
C17 Co6 Co10 C2 127.3(12)
C25 Co6 Co10 C2 -171.4(11)
Co9 Co6 Co10 C2 -57.0(7)
Au1 Co6 Co10 C2 16.6(7)
Co7 Co6 Co10 C2 54.1(7)
C16 Co6 Co10 Co7 -152.2(10)
C17 Co6 Co10 Co7 73.2(9)
C2 Co6 Co10 Co7 -54.1(7)
C25 Co6 Co10 Co7 134.5(9)
Co9 Co6 Co10 Co7 -111.07(13)
Au1 Co6 Co10 Co7 -37.55(11)
C16 Co6 Co10 Co9 -41.1(10)
C17 Co6 Co10 Co9 -175.7(9)
C2 Co6 Co10 Co9 57.0(7)
C25 Co6 Co10 Co9 -114.4(9)
Au1 Co6 Co10 Co9 73.52(11)
Co7 Co6 Co10 Co9 111.07(13)
C16 Co6 Co10 Co8 -93.9(10)
C17 Co6 Co10 Co8 131.5(9)
C2 Co6 Co10 Co8 4.2(7)
C25 Co6 Co10 Co8 -167.2(9)
Co9 Co6 Co10 Co8 -52.78(11)
Au1 Co6 Co10 Co8 20.74(14)
Co7 Co6 Co10 Co8 58.29(12)
C15 Co9 Co10 C23 159(5)
C26 Co9 Co10 C23 -41.0(13)
C24 Co9 Co10 C23 56.0(13)
C2 Co9 Co10 C23 158.1(12)
Co8 Co9 Co10 C23 98.8(10)
Co6 Co9 Co10 C23 -147.1(10)
C15 Co9 Co10 C25 -101(5)
C26 Co9 Co10 C25 59.0(11)
C24 Co9 Co10 C25 156.0(11)
C2 Co9 Co10 C25 -102.0(11)
Co8 Co9 Co10 C25 -161.3(8)
Co6 Co9 Co10 C25 -47.2(8)
C15 Co9 Co10 C21 19(5)
C26 Co9 Co10 C21 178.7(16)
C24 Co9 Co10 C21 -84.3(16)
C2 Co9 Co10 C21 17.7(15)
Co8 Co9 Co10 C21 -41.5(14)
Co6 Co9 Co10 C21 72.5(14)
C15 Co9 Co10 C2 1(5)
C26 Co9 Co10 C2 161.0(11)
C24 Co9 Co10 C2 -102.0(11)
Co8 Co9 Co10 C2 -59.3(7)
Co6 Co9 Co10 C2 54.8(7)
C15 Co9 Co10 Co7 5(5)
C26 Co9 Co10 Co7 164.8(8)
C24 Co9 Co10 Co7 -98.2(8)
C2 Co9 Co10 Co7 3.8(7)
Co8 Co9 Co10 Co7 -55.48(12)
Co6 Co9 Co10 Co7 58.61(12)
C15 Co9 Co10 Co6 -53(5)
C26 Co9 Co10 Co6 106.2(8)
C24 Co9 Co10 Co6 -156.8(8)
C2 Co9 Co10 Co6 -54.8(7)
Co8 Co9 Co10 Co6 -114.09(13)
C15 Co9 Co10 Co8 61(5)
C26 Co9 Co10 Co8 -139.8(8)
C24 Co9 Co10 Co8 -42.8(8)
C2 Co9 Co10 Co8 59.3(7)
Co6 Co9 Co10 Co8 114.09(13)
C20 Co8 Co10 C23 -174(3)
C22 Co8 Co10 C23 32.4(12)
C24 Co8 Co10 C23 -63.4(13)
C2 Co8 Co10 C23 -166.5(12)
Co9 Co8 Co10 C23 -107.1(10)
Co7 Co8 Co10 C23 138.4(10)
C20 Co8 Co10 C25 -31(4)
C22 Co8 Co10 C25 175.6(16)
C24 Co8 Co10 C25 79.9(16)
C2 Co8 Co10 C25 -23.2(16)
Co9 Co8 Co10 C25 36.2(14)
Co7 Co8 Co10 C25 -78.3(14)
C20 Co8 Co10 C21 92(3)
C22 Co8 Co10 C21 -61.5(10)
C24 Co8 Co10 C21 -157.2(11)
C2 Co8 Co10 C21 99.7(10)
Co9 Co8 Co10 C21 159.1(7)
Co7 Co8 Co10 C21 44.6(7)
C20 Co8 Co10 C2 -8(3)
C22 Co8 Co10 C2 -161.2(10)
C24 Co8 Co10 C2 103.1(11)
Co9 Co8 Co10 C2 59.4(7)
Co7 Co8 Co10 C2 -55.2(7)
C20 Co8 Co10 Co7 47(3)
C22 Co8 Co10 Co7 -106.0(7)
C24 Co8 Co10 Co7 158.2(8)
C2 Co8 Co10 Co7 55.2(7)
Co9 Co8 Co10 Co7 114.53(13)
C20 Co8 Co10 Co6 -12(3)
C22 Co8 Co10 Co6 -165.3(7)
C24 Co8 Co10 Co6 99.0(8)
C2 Co8 Co10 Co6 -4.1(7)
Co9 Co8 Co10 Co6 55.30(12)
Co7 Co8 Co10 Co6 -59.24(12)
C20 Co8 Co10 Co9 -67(3)
C22 Co8 Co10 Co9 139.4(8)
C24 Co8 Co10 Co9 43.7(8)
C2 Co8 Co10 Co9 -59.4(7)
Co7 Co8 Co10 Co9 -114.53(13)
C12 Co1 C1 Co3 104(3)
C13 Co1 C1 Co3 -115(3)
C8 Co1 C1 Co3 -4(3)
Co5 Co1 C1 Co3 -12(2)
Co4 Co1 C1 Co3 68(3)
Au1 Co1 C1 Co3 -170(3)
Co2 Co1 C1 Co3 -90(3)
C12 Co1 C1 Co4 36.2(12)
C13 Co1 C1 Co4 176.9(12)
C8 Co1 C1 Co4 -72.1(9)
Co5 Co1 C1 Co4 -79.4(6)
Au1 Co1 C1 Co4 122.4(9)
Co2 Co1 C1 Co4 -157.5(11)
C12 Co1 C1 Co2 -166.3(10)
C13 Co1 C1 Co2 -25.6(17)
C8 Co1 C1 Co2 85.4(9)
Co5 Co1 C1 Co2 78.1(7)
Co4 Co1 C1 Co2 157.5(11)
Au1 Co1 C1 Co2 -80.1(6)
C12 Co1 C1 Co5 115.6(10)
C13 Co1 C1 Co5 -103.7(13)
C8 Co1 C1 Co5 7.3(8)
Co4 Co1 C1 Co5 79.4(6)
Au1 Co1 C1 Co5 -158.2(8)
Co2 Co1 C1 Co5 -78.1(7)
C12 Co1 C1 Au1 -86.2(10)
C13 Co1 C1 Au1 54.5(15)
C8 Co1 C1 Au1 165.5(7)
Co5 Co1 C1 Au1 158.2(8)
Co4 Co1 C1 Au1 -122.4(9)
Co2 Co1 C1 Au1 80.1(6)
C14 Co3 C1 Co1 -171(3)
C6 Co3 C1 Co1 40(4)
C9 Co3 C1 Co1 -66(3)
Co5 Co3 C1 Co1 12(2)
Co4 Co3 C1 Co1 -69(3)
Co2 Co3 C1 Co1 90(3)
C14 Co3 C1 Co4 -102.3(10)
C6 Co3 C1 Co4 108.8(15)
C9 Co3 C1 Co4 2.7(9)
Co5 Co3 C1 Co4 80.3(5)
Co2 Co3 C1 Co4 159.0(10)
C14 Co3 C1 Co2 98.6(10)
C6 Co3 C1 Co2 -50.2(16)
C9 Co3 C1 Co2 -156.3(8)
Co5 Co3 C1 Co2 -78.7(7)
Co4 Co3 C1 Co2 -159.0(10)
C14 Co3 C1 Co5 177.4(9)
C6 Co3 C1 Co5 28.6(16)
C9 Co3 C1 Co5 -77.6(8)
Co4 Co3 C1 Co5 -80.3(5)
Co2 Co3 C1 Co5 78.7(7)
C14 Co3 C1 Au1 20.7(14)
C6 Co3 C1 Au1 -128.1(14)
C9 Co3 C1 Au1 125.8(11)
Co5 Co3 C1 Au1 -156.7(13)
Co4 Co3 C1 Au1 123.1(13)
Co2 Co3 C1 Au1 -77.9(9)
C10 Co4 C1 Co1 49.1(17)
C11 Co4 C1 Co1 -102.9(9)
C9 Co4 C1 Co1 156.7(8)
Co5 Co4 C1 Co1 79.4(6)
Co3 Co4 C1 Co1 159.4(11)
C10 Co4 C1 Co3 -110.3(14)
C11 Co4 C1 Co3 97.7(9)
C9 Co4 C1 Co3 -2.7(9)
Co5 Co4 C1 Co3 -80.0(6)
Co1 Co4 C1 Co3 -159.4(11)
C10 Co4 C1 Co2 -41(3)
C11 Co4 C1 Co2 167(2)
C9 Co4 C1 Co2 67(3)
Co5 Co4 C1 Co2 -11(2)
Co3 Co4 C1 Co2 69(3)
Co1 Co4 C1 Co2 -90(3)
C10 Co4 C1 Co5 -30.3(16)
C11 Co4 C1 Co5 177.7(8)
C9 Co4 C1 Co5 77.3(8)
Co3 Co4 C1 Co5 80.0(6)
Co1 Co4 C1 Co5 -79.4(6)
C10 Co4 C1 Au1 128.1(15)
C11 Co4 C1 Au1 -23.8(13)
C9 Co4 C1 Au1 -124.2(10)
Co5 Co4 C1 Au1 158.4(12)
Co3 Co4 C1 Au1 -121.6(12)
Co1 Co4 C1 Au1 79.0(9)
C4 Co2 C1 Co1 169.1(9)
C3 Co2 C1 Co1 28.5(16)
C5 Co2 C1 Co1 -84.1(9)
Co5 Co2 C1 Co1 -78.6(6)
Co3 Co2 C1 Co1 -157.8(11)
Au1 Co2 C1 Co1 81.3(7)
C4 Co2 C1 Co3 -33.1(11)
C3 Co2 C1 Co3 -173.7(12)
C5 Co2 C1 Co3 73.7(9)
Co5 Co2 C1 Co3 79.2(6)
Au1 Co2 C1 Co3 -120.9(7)
Co1 Co2 C1 Co3 157.8(11)
C4 Co2 C1 Co4 -101(3)
C3 Co2 C1 Co4 118(3)
C5 Co2 C1 Co4 5(3)
Co5 Co2 C1 Co4 11(2)
Co3 Co2 C1 Co4 -68(2)
Au1 Co2 C1 Co4 171(3)
Co1 Co2 C1 Co4 89(3)
C4 Co2 C1 Co5 -112.3(9)
C3 Co2 C1 Co5 107.1(14)
C5 Co2 C1 Co5 -5.5(9)
Co3 Co2 C1 Co5 -79.2(6)
Au1 Co2 C1 Co5 159.9(7)
Co1 Co2 C1 Co5 78.6(6)
C4 Co2 C1 Au1 87.9(9)
C3 Co2 C1 Au1 -52.7(14)
C5 Co2 C1 Au1 -165.4(8)
Co5 Co2 C1 Au1 -159.9(7)
Co3 Co2 C1 Au1 120.9(7)
Co1 Co2 C1 Au1 -81.3(7)
C7 Co5 C1 Co1 -139(2)
C8 Co5 C1 Co1 -8.0(9)
C5 Co5 C1 Co1 99.8(8)
Co2 Co5 C1 Co1 94.1(7)
Co3 Co5 C1 Co1 -175.6(9)
Co4 Co5 C1 Co1 -90.1(6)
C7 Co5 C1 Co3 36(2)
C8 Co5 C1 Co3 167.6(8)
C5 Co5 C1 Co3 -84.6(9)
Co2 Co5 C1 Co3 -90.4(6)
Co1 Co5 C1 Co3 175.6(9)
Co4 Co5 C1 Co3 85.4(6)
C7 Co5 C1 Co4 -49(2)
C8 Co5 C1 Co4 82.1(8)
C5 Co5 C1 Co4 -170.1(8)
Co2 Co5 C1 Co4 -175.8(9)
Co3 Co5 C1 Co4 -85.4(6)
Co1 Co5 C1 Co4 90.1(6)
C7 Co5 C1 Co2 127(2)
C8 Co5 C1 Co2 -102.1(8)
C5 Co5 C1 Co2 5.7(9)
Co3 Co5 C1 Co2 90.4(6)
Co1 Co5 C1 Co2 -94.1(7)
Co4 Co5 C1 Co2 175.8(9)
C7 Co5 C1 Au1 171(2)
C8 Co5 C1 Au1 -58(2)
C5 Co5 C1 Au1 50(2)
Co2 Co5 C1 Au1 44.5(15)
Co3 Co5 C1 Au1 135(2)
Co1 Co5 C1 Au1 -49.6(15)
Co4 Co5 C1 Au1 -140(2)
C2 Au1 C1 Co1 -157(8)
Co6 Au1 C1 Co1 60.7(9)
Co2 Au1 C1 Co1 -93.2(7)
Co7 Au1 C1 Co1 154.5(2)
C2 Au1 C1 Co3 18(9)
Co6 Au1 C1 Co3 -123.8(7)
Co2 Au1 C1 Co3 82.3(10)
Co7 Au1 C1 Co3 -30.0(14)
Co1 Au1 C1 Co3 175.5(15)
C2 Au1 C1 Co4 120(8)
Co6 Au1 C1 Co4 -21.9(14)
Co2 Au1 C1 Co4 -175.8(13)
Co7 Au1 C1 Co4 71.8(11)
Co1 Au1 C1 Co4 -82.6(9)
C2 Au1 C1 Co2 -64(8)
Co6 Au1 C1 Co2 153.9(3)
Co7 Au1 C1 Co2 -112.3(5)
Co1 Au1 C1 Co2 93.2(7)
C2 Au1 C1 Co5 -108(8)
Co6 Au1 C1 Co5 109.8(18)
Co2 Au1 C1 Co5 -44.2(15)
Co7 Au1 C1 Co5 -156.5(14)
Co1 Au1 C1 Co5 49.1(15)
C16 Co6 C2 Co7 -168.5(12)
C17 Co6 C2 Co7 -23.2(17)
C25 Co6 C2 Co7 84.4(9)
Co10 Co6 C2 Co7 77.9(6)
Co9 Co6 C2 Co7 156.3(11)
Au1 Co6 C2 Co7 -82.3(6)
C16 Co6 C2 Co8 100(3)
C17 Co6 C2 Co8 -115(3)
C25 Co6 C2 Co8 -7(3)
Co10 Co6 C2 Co8 -14(2)
Co9 Co6 C2 Co8 64(3)
Au1 Co6 C2 Co8 -174(3)
Co7 Co6 C2 Co8 -92(3)
C16 Co6 C2 Co9 35.2(14)
C17 Co6 C2 Co9 -179.5(13)
C25 Co6 C2 Co9 -71.9(9)
Co10 Co6 C2 Co9 -78.4(6)
Au1 Co6 C2 Co9 121.4(8)
Co7 Co6 C2 Co9 -156.3(11)
C16 Co6 C2 Co10 113.6(12)
C17 Co6 C2 Co10 -101.1(14)
C25 Co6 C2 Co10 6.5(9)
Co9 Co6 C2 Co10 78.4(6)
Au1 Co6 C2 Co10 -160.2(8)
Co7 Co6 C2 Co10 -77.9(6)
C16 Co6 C2 Au1 -86.2(13)
C17 Co6 C2 Au1 59.1(15)
C25 Co6 C2 Au1 166.7(8)
Co10 Co6 C2 Au1 160.2(8)
Co9 Co6 C2 Au1 -121.4(8)
Co7 Co6 C2 Au1 82.3(6)
C19 Co7 C2 Co6 170.4(9)
C18 Co7 C2 Co6 29.0(16)
C21 Co7 C2 Co6 -82.9(9)
Co10 Co7 C2 Co6 -78.6(7)
Co8 Co7 C2 Co6 -157.0(11)
Au1 Co7 C2 Co6 81.7(7)
C19 Co7 C2 Co8 -32.6(11)
C18 Co7 C2 Co8 -174.0(12)
C21 Co7 C2 Co8 74.1(9)
Co10 Co7 C2 Co8 78.4(6)
Au1 Co7 C2 Co8 -121.3(9)
Co6 Co7 C2 Co8 157.0(11)
C19 Co7 C2 Co9 -98(3)
C18 Co7 C2 Co9 120(3)
C21 Co7 C2 Co9 8(3)
Co10 Co7 C2 Co9 13(2)
Co8 Co7 C2 Co9 -66(3)
Au1 Co7 C2 Co9 173(3)
Co6 Co7 C2 Co9 91(3)
C19 Co7 C2 Co10 -111.0(9)
C18 Co7 C2 Co10 107.6(14)
C21 Co7 C2 Co10 -4.3(9)
Co8 Co7 C2 Co10 -78.4(6)
Au1 Co7 C2 Co10 160.3(9)
Co6 Co7 C2 Co10 78.6(7)
C19 Co7 C2 Au1 88.7(10)
C18 Co7 C2 Au1 -52.7(15)
C21 Co7 C2 Au1 -164.6(8)
Co10 Co7 C2 Au1 -160.3(9)
Co8 Co7 C2 Au1 121.3(9)
Co6 Co7 C2 Au1 -81.7(7)
C20 Co8 C2 Co6 -168(3)
C22 Co8 C2 Co6 45(3)
C24 Co8 C2 Co6 -65(3)
Co10 Co8 C2 Co6 14(2)
Co9 Co8 C2 Co6 -66(3)
Co7 Co8 C2 Co6 93(3)
C20 Co8 C2 Co7 99.4(10)
C22 Co8 C2 Co7 -47.5(16)
C24 Co8 C2 Co7 -157.4(11)
Co10 Co8 C2 Co7 -78.6(6)
Co9 Co8 C2 Co7 -158.2(10)
C20 Co8 C2 Co9 -102.4(10)
C22 Co8 C2 Co9 110.7(14)
C24 Co8 C2 Co9 0.9(12)
Co10 Co8 C2 Co9 79.7(6)
Co7 Co8 C2 Co9 158.2(10)
C20 Co8 C2 Co10 177.9(9)
C22 Co8 C2 Co10 31.0(16)
C24 Co8 C2 Co10 -78.8(11)
Co9 Co8 C2 Co10 -79.7(6)
Co7 Co8 C2 Co10 78.6(6)
C20 Co8 C2 Au1 18.7(14)
C22 Co8 C2 Au1 -128.2(14)
C24 Co8 C2 Au1 121.9(13)
Co10 Co8 C2 Au1 -159.3(13)
Co9 Co8 C2 Au1 121.1(12)
Co7 Co8 C2 Au1 -80.7(10)
C15 Co9 C2 Co6 -100.4(11)
C26 Co9 C2 Co6 50.0(17)
C24 Co9 C2 Co6 158.3(11)
Co10 Co9 C2 Co6 79.4(7)
Co8 Co9 C2 Co6 159.1(10)
C15 Co9 C2 Co7 168(3)
C26 Co9 C2 Co7 -42(4)
C24 Co9 C2 Co7 66(3)
Co10 Co9 C2 Co7 -13(2)
Co8 Co9 C2 Co7 67(3)
Co6 Co9 C2 Co7 -92(3)
C15 Co9 C2 Co8 100.5(11)
C26 Co9 C2 Co8 -109.1(15)
C24 Co9 C2 Co8 -0.8(11)
Co10 Co9 C2 Co8 -79.8(6)
Co6 Co9 C2 Co8 -159.1(10)
C15 Co9 C2 Co10 -179.7(10)
C26 Co9 C2 Co10 -29.3(17)
C24 Co9 C2 Co10 78.9(11)
Co8 Co9 C2 Co10 79.8(6)
Co6 Co9 C2 Co10 -79.4(6)
C15 Co9 C2 Au1 -20.6(16)
C26 Co9 C2 Au1 129.8(15)
C24 Co9 C2 Au1 -121.9(13)
Co10 Co9 C2 Au1 159.2(14)
Co8 Co9 C2 Au1 -121.1(13)
Co6 Co9 C2 Au1 79.8(10)
C23 Co10 C2 Co6 -143(2)
C25 Co10 C2 Co6 -7.0(9)
C21 Co10 C2 Co6 99.0(9)
Co7 Co10 C2 Co6 94.5(7)
Co9 Co10 C2 Co6 -90.6(7)
Co8 Co10 C2 Co6 -174.5(9)
C23 Co10 C2 Co7 122(2)
C25 Co10 C2 Co7 -101.5(9)
C21 Co10 C2 Co7 4.4(9)
Co6 Co10 C2 Co7 -94.5(7)
Co9 Co10 C2 Co7 174.9(10)
Co8 Co10 C2 Co7 91.0(7)
C23 Co10 C2 Co8 31(3)
C25 Co10 C2 Co8 167.4(8)
C21 Co10 C2 Co8 -86.6(9)
Co7 Co10 C2 Co8 -91.0(7)
Co6 Co10 C2 Co8 174.5(9)
Co9 Co10 C2 Co8 83.9(6)
C23 Co10 C2 Co9 -53(3)
C25 Co10 C2 Co9 83.6(9)
C21 Co10 C2 Co9 -170.5(8)
Co7 Co10 C2 Co9 -174.9(10)
Co6 Co10 C2 Co9 90.6(7)
Co8 Co10 C2 Co9 -83.9(6)
C23 Co10 C2 Au1 169(2)
C25 Co10 C2 Au1 -54(2)
C21 Co10 C2 Au1 52(2)
Co7 Co10 C2 Au1 47.2(18)
Co6 Co10 C2 Au1 -47.4(19)
Co9 Co10 C2 Au1 -138(3)
Co8 Co10 C2 Au1 138(2)
C1 Au1 C2 Co6 -145(8)
Co2 Au1 C2 Co6 154.9(3)
Co7 Au1 C2 Co6 -93.3(8)
Co1 Au1 C2 Co6 59.7(10)
C1 Au1 C2 Co7 -52(9)
Co6 Au1 C2 Co7 93.3(8)
Co2 Au1 C2 Co7 -111.8(6)
Co1 Au1 C2 Co7 153.0(3)
C1 Au1 C2 Co8 32(9)
Co6 Au1 C2 Co8 177.4(14)
Co2 Au1 C2 Co8 -27.7(14)
Co7 Au1 C2 Co8 84.1(10)
Co1 Au1 C2 Co8 -123.0(8)
C1 Au1 C2 Co9 132(8)
Co6 Au1 C2 Co9 -83.4(11)
Co2 Au1 C2 Co9 71.5(12)
Co7 Au1 C2 Co9 -176.7(15)
Co1 Au1 C2 Co9 -23.7(16)
C1 Au1 C2 Co10 -98(8)
Co6 Au1 C2 Co10 46.9(19)
Co2 Au1 C2 Co10 -158.2(17)
Co7 Au1 C2 Co10 -46.4(18)
Co1 Au1 C2 Co10 107(2)
C4 Co2 C3 O3 103(76)
C1 Co2 C3 O3 -113(76)
C5 Co2 C3 O3 2(77)
Co5 Co2 C3 O3 -39(77)
Co3 Co2 C3 O3 118(74)
Au1 Co2 C3 O3 -153(76)
Co1 Co2 C3 O3 -93(76)
C3 Co2 C4 O4 -51(31)
C1 Co2 C4 O4 155(30)
C5 Co2 C4 O4 47(31)
Co5 Co2 C4 O4 94(31)
Co3 Co2 C4 O4 131(31)
Au1 Co2 C4 O4 -148(30)
Co1 Co2 C4 O4 175(29)
C7 Co5 C5 O5 9(4)
C8 Co5 C5 O5 -91(4)
C1 Co5 C5 O5 166(4)
Co2 Co5 C5 O5 171(4)
Co3 Co5 C5 O5 118(4)
Co1 Co5 C5 O5 -146(3)
Co4 Co5 C5 O5 152(3)
C7 Co5 C5 Co2 -162.1(10)
C8 Co5 C5 Co2 98.3(10)
C1 Co5 C5 Co2 -5.5(9)
Co3 Co5 C5 Co2 -53.4(6)
Co1 Co5 C5 Co2 43.3(7)
Co4 Co5 C5 Co2 -19.0(16)
C4 Co2 C5 O5 -48(3)
C3 Co2 C5 O5 52(3)
C1 Co2 C5 O5 -167(3)
Co5 Co2 C5 O5 -173(3)
Co3 Co2 C5 O5 -123(3)
Au1 Co2 C5 O5 166.8(19)
Co1 Co2 C5 O5 150(3)
C4 Co2 C5 Co5 124.5(9)
C3 Co2 C5 Co5 -135.9(10)
C1 Co2 C5 Co5 5.9(9)
Co3 Co2 C5 Co5 49.4(6)
Au1 Co2 C5 Co5 -20.6(18)
Co1 Co2 C5 Co5 -37.8(6)
C14 Co3 C6 O6 -9(39)
C1 Co3 C6 O6 141(38)
C9 Co3 C6 O6 -111(38)
Co5 Co3 C6 O6 164(38)
Co4 Co3 C6 O6 -147(38)
Co2 Co3 C6 O6 107(38)
C8 Co5 C7 O7 117(40)
C5 Co5 C7 O7 11(40)
C1 Co5 C7 O7 -111(39)
Co2 Co5 C7 O7 -12(40)
Co3 Co5 C7 O7 -83(40)
Co1 Co5 C7 O7 137(39)
Co4 Co5 C7 O7 -148(39)
C7 Co5 C8 O8 -1(4)
C5 Co5 C8 O8 96(4)
C1 Co5 C8 O8 -160(3)
Co2 Co5 C8 O8 150(3)
Co3 Co5 C8 O8 -143(3)
Co1 Co5 C8 O8 -168(4)
Co4 Co5 C8 O8 -113(4)
C7 Co5 C8 Co1 167.0(9)
C5 Co5 C8 Co1 -95.9(9)
C1 Co5 C8 Co1 7.4(8)
Co2 Co5 C8 Co1 -42.1(7)
Co3 Co5 C8 Co1 24.4(16)
Co4 Co5 C8 Co1 54.9(5)
C12 Co1 C8 O8 47(3)
C13 Co1 C8 O8 -54(3)
C1 Co1 C8 O8 163(2)
Co5 Co1 C8 O8 171(3)
Co4 Co1 C8 O8 119(2)
Au1 Co1 C8 O8 -172.3(17)
Co2 Co1 C8 O8 -153(2)
C12 Co1 C8 Co5 -124.0(11)
C13 Co1 C8 Co5 135.3(9)
C1 Co1 C8 Co5 -8.0(9)
Co4 Co1 C8 Co5 -51.6(5)
Au1 Co1 C8 Co5 16.9(17)
Co2 Co1 C8 Co5 36.3(6)
C14 Co3 C9 O9 -74(3)
C6 Co3 C9 O9 30(3)
C1 Co3 C9 O9 172(3)
Co5 Co3 C9 O9 120(3)
Co4 Co3 C9 O9 174(4)
Co2 Co3 C9 O9 146(3)
C14 Co3 C9 Co4 112.0(9)
C6 Co3 C9 Co4 -144.5(11)
C1 Co3 C9 Co4 -2.6(9)
Co5 Co3 C9 Co4 -54.0(5)
Co2 Co3 C9 Co4 -28.7(13)
C10 Co4 C9 O9 -33(3)
C11 Co4 C9 O9 71(3)
C1 Co4 C9 O9 -173(3)
Co5 Co4 C9 O9 -121(3)
Co3 Co4 C9 O9 -175(3)
Co1 Co4 C9 O9 -148(2)
C10 Co4 C9 Co3 142.5(10)
C11 Co4 C9 Co3 -114.2(9)
C1 Co4 C9 Co3 2.6(9)
Co5 Co4 C9 Co3 53.8(6)
Co1 Co4 C9 Co3 27.5(13)
C11 Co4 C10 O10 -128(74)
C1 Co4 C10 O10 77(74)
C9 Co4 C10 O10 -31(74)
Co5 Co4 C10 O10 54(74)
Co3 Co4 C10 O10 8(75)
Co1 Co4 C10 O10 111(74)
C10 Co4 C11 O11 29(23)
C1 Co4 C11 O11 -169(23)
C9 Co4 C11 O11 -68(23)
Co5 Co4 C11 O11 -161(20)
Co3 Co4 C11 O11 -117(23)
Co1 Co4 C11 O11 139(23)
C13 Co1 C12 O12 8(18)
C1 Co1 C12 O12 164(18)
C8 Co1 C12 O12 -90(18)
Co5 Co1 C12 O12 -137(18)
Co4 Co1 C12 O12 -170(18)
Au1 Co1 C12 O12 108(18)
Co2 Co1 C12 O12 141(17)
C12 Co1 C13 O13 20(32)
C1 Co1 C13 O13 -123(31)
C8 Co1 C13 O13 124(31)
Co5 Co1 C13 O13 164(31)
Co4 Co1 C13 O13 38(35)
Au1 Co1 C13 O13 -81(31)
Co2 Co1 C13 O13 -141(31)
C6 Co3 C14 O14 -42(39)
C1 Co3 C14 O14 158(39)
C9 Co3 C14 O14 54(39)
Co5 Co3 C14 O14 166(36)
Co4 Co3 C14 O14 105(39)
Co2 Co3 C14 O14 -153(39)
C26 Co9 C15 O15 63(21)
C24 Co9 C15 O15 -35(21)
C2 Co9 C15 O15 -136(21)
Co10 Co9 C15 O15 -137(18)
Co8 Co9 C15 O15 -81(21)
Co6 Co9 C15 O15 174(21)
C17 Co6 C16 O16 -1(20)
C2 Co6 C16 O16 156(20)
C25 Co6 C16 O16 -96(20)
Co10 Co6 C16 O16 -143(20)
Co9 Co6 C16 O16 -178(100)
Au1 Co6 C16 O16 100(20)
Co7 Co6 C16 O16 135(18)
C16 Co6 C17 O17 -76(43)
C2 Co6 C17 O17 136(42)
C25 Co6 C17 O17 26(43)
Co10 Co6 C17 O17 67(43)
Co9 Co6 C17 O17 -38(54)
Au1 Co6 C17 O17 -179(100)
Co7 Co6 C17 O17 120(43)
C19 Co7 C18 O18 -105(100)
C2 Co7 C18 O18 41(100)
C21 Co7 C18 O18 156(100)
Co10 Co7 C18 O18 114(100)
Co8 Co7 C18 O18 -83(100)
Au1 Co7 C18 O18 1(100)
Co6 Co7 C18 O18 60(100)
C18 Co7 C19 O19 -30(22)
C2 Co7 C19 O19 176(22)
C21 Co7 C19 O19 67(22)
Co10 Co7 C19 O19 114(22)
Co8 Co7 C19 O19 152(22)
Au1 Co7 C19 O19 -128(22)
Co6 Co7 C19 O19 -166(21)
C22 Co8 C20 O20 -67(45)
C24 Co8 C20 O20 30(45)
C2 Co8 C20 O20 133(45)
Co10 Co8 C20 O20 140(43)
Co9 Co8 C20 O20 79(45)
Co7 Co8 C20 O20 -178(100)
C23 Co10 C21 O21 15(4)
C25 Co10 C21 O21 -84(4)
C2 Co10 C21 O21 172(4)
Co7 Co10 C21 O21 176(5)
Co6 Co10 C21 O21 -140(4)
Co9 Co10 C21 O21 159(3)
Co8 Co10 C21 O21 124(4)
C23 Co10 C21 Co7 -161.7(10)
C25 Co10 C21 Co7 99.2(10)
C2 Co10 C21 Co7 -4.1(9)
Co6 Co10 C21 Co7 43.9(7)
Co9 Co10 C21 Co7 -17.6(17)
Co8 Co10 C21 Co7 -52.8(6)
C19 Co7 C21 O21 -53(3)
C18 Co7 C21 O21 47(3)
C2 Co7 C21 O21 -173(3)
Co10 Co7 C21 O21 -177(4)
Co8 Co7 C21 O21 -128(3)
Au1 Co7 C21 O21 160(2)
Co6 Co7 C21 O21 144(3)
C19 Co7 C21 Co10 124.2(9)
C18 Co7 C21 Co10 -135.7(9)
C2 Co7 C21 Co10 4.6(10)
Co8 Co7 C21 Co10 48.8(6)
Au1 Co7 C21 Co10 -23.4(19)
Co6 Co7 C21 Co10 -38.9(6)
C20 Co8 C22 O22 29(100)
C24 Co8 C22 O22 -71(100)
C2 Co8 C22 O22 179(100)
Co10 Co8 C22 O22 -157(100)
Co9 Co8 C22 O22 -107(100)
Co7 Co8 C22 O22 146(100)
C25 Co10 C23 O23 -161(45)
C21 Co10 C23 O23 95(45)
C2 Co10 C23 O23 -24(46)
Co7 Co10 C23 O23 72(45)
Co6 Co10 C23 O23 -143(44)
Co9 Co10 C23 O23 -65(45)
Co8 Co10 C23 O23 0(45)
C20 Co8 C24 O24 -72(4)
C22 Co8 C24 O24 29(4)
C2 Co8 C24 O24 173(4)
Co10 Co8 C24 O24 122(4)
Co9 Co8 C24 O24 174(5)
Co7 Co8 C24 O24 149(3)
C20 Co8 C24 Co9 113.9(11)
C22 Co8 C24 Co9 -144.6(11)
C2 Co8 C24 Co9 -0.9(12)
Co10 Co8 C24 Co9 -52.6(9)
Co7 Co8 C24 Co9 -25(2)
C15 Co9 C24 O24 68(4)
C26 Co9 C24 O24 -33(4)
C2 Co9 C24 O24 -174(4)
Co10 Co9 C24 O24 -122(4)
Co8 Co9 C24 O24 -175(5)
Co6 Co9 C24 O24 -151(3)
C15 Co9 C24 Co8 -117.2(13)
C26 Co9 C24 Co8 141.3(11)
C2 Co9 C24 Co8 0.9(12)
Co10 Co9 C24 Co8 52.7(9)
Co6 Co9 C24 Co8 23.4(19)
C23 Co10 C25 O25 -9(4)
C21 Co10 C25 O25 86(4)
C2 Co10 C25 O25 -171(4)
Co7 Co10 C25 O25 140(4)
Co6 Co10 C25 O25 -178(5)
Co9 Co10 C25 O25 -123(4)
Co8 Co10 C25 O25 -154(3)
C23 Co10 C25 Co6 168.9(11)
C21 Co10 C25 Co6 -96.6(9)
C2 Co10 C25 Co6 6.4(9)
Co7 Co10 C25 Co6 -42.3(7)
Co9 Co10 C25 Co6 54.7(6)
Co8 Co10 C25 Co6 23.9(17)
C16 Co6 C25 O25 53(3)
C17 Co6 C25 O25 -49(3)
C2 Co6 C25 O25 171(3)
Co10 Co6 C25 O25 178(3)
Co9 Co6 C25 O25 127(3)
Au1 Co6 C25 O25 -165(2)
Co7 Co6 C25 O25 -145(3)
C16 Co6 C25 Co10 -125.0(11)
C17 Co6 C25 Co10 132.3(10)
C2 Co6 C25 Co10 -7.1(9)
Co9 Co6 C25 Co10 -51.1(6)
Au1 Co6 C25 Co10 17.0(19)
Co7 Co6 C25 Co10 36.9(6)
C15 Co9 C26 O26 -16(100)
C24 Co9 C26 O26 83(100)
C2 Co9 C26 O26 -169(100)
Co10 Co9 C26 O26 168(100)
Co8 Co9 C26 O26 120(100)
Co6 Co9 C26 O26 -135(100)
C107 N1 C101 C102 176(2)
C103 N1 C101 C102 -62(3)
C105 N1 C101 C102 55(3)
C101 N1 C103 C104 -61(3)
C107 N1 C103 C104 59(3)
C105 N1 C103 C104 177(2)
C101 N1 C105 C106 57(3)
C107 N1 C105 C106 -62(3)
C103 N1 C105 C106 178(2)
C101 N1 C107 C108 175(3)
C103 N1 C107 C108 53(3)
C105 N1 C107 C108 -62(3)
